data_2014707
loop_
_publ_author_name
'Emme, Holger'
'Huppertz, Hubert'

_publ_section_title
;
 High-pressure syntheses of \a-RE~2~B~4~O~9~ (RE = Sm, Ho), with a
 structure type displaying edge-sharing BO~4~ tetrahedra
;
_journal_issue 3
_journal_name_full 'Acta Crystallographica Section C'
_journal_page_first i29
_journal_page_last i31
_journal_paper_doi 10.1107/S0108270104030446
_journal_volume 61
_journal_year 2005
_chemical_formula_iupac 'Sm2 B4 O9'
_chemical_formula_moiety 'Sm2 B4 O9'
_chemical_formula_sum 'B4 O9 Sm2'
_chemical_formula_weight 487.94
_chemical_name_common '\a-Disamarium tetraborate'
_chemical_name_systematic
;
Disamarium tetraborate
;
_space_group_IT_number 15
_symmetry_cell_setting monoclinic
_symmetry_space_group_name_Hall '-C 2yc'
_symmetry_space_group_name_H-M 'C 1 2/c 1'
_atom_sites_solution_hydrogens geom
_atom_sites_solution_primary direct
_atom_sites_solution_secondary difmap
_cell_angle_alpha 90.00
_cell_angle_beta 99.85(3)
_cell_angle_gamma 90.00
_cell_formula_units_Z 20
_cell_length_a 25.572(5)
_cell_length_b 4.4516(9)
_cell_length_c 24.967(5)
_cell_measurement_reflns_used 8000
_cell_measurement_temperature 293(2)
_cell_measurement_theta_max 32.1
_cell_measurement_theta_min 3.4
_cell_volume 2800.3(10)
_computing_cell_refinement 'Please provide missing details'
_computing_data_collection 'Please provide missing details'
_computing_data_reduction 'Please provide missing details'
_computing_molecular_graphics 'DIAMOND (Brandenburg & Berndt, 1999)'
_computing_publication_material 'enCIFer (Allen et al., 2004) and SHELXL97'
_computing_structure_refinement 'SHELXL97 (Sheldrick, 1997)'
_computing_structure_solution 'SHELXS97 (Sheldrick, 1997)'
_diffrn_ambient_temperature 293(2)
_diffrn_measured_fraction_theta_full 0.930
_diffrn_measured_fraction_theta_max 0.930
_diffrn_measurement_device_type 'STOE IPDS'
_diffrn_measurement_method 'profile data from \f scans'
_diffrn_radiation_monochromator graphite
_diffrn_radiation_source 'fine-focus sealed tube'
_diffrn_radiation_type MoK\a
_diffrn_radiation_wavelength 0.71073
_diffrn_reflns_av_R_equivalents 0.0238
_diffrn_reflns_av_sigmaI/netI 0.0197
_diffrn_reflns_limit_h_max 32
_diffrn_reflns_limit_h_min -32
_diffrn_reflns_limit_k_max 4
_diffrn_reflns_limit_k_min -5
_diffrn_reflns_limit_l_max 31
_diffrn_reflns_limit_l_min -31
_diffrn_reflns_number 9846
_diffrn_reflns_theta_full 26.50
_diffrn_reflns_theta_max 26.50
_diffrn_reflns_theta_min 3.37
_diffrn_standards_decay_% 0
_diffrn_standards_interval_count 0
_diffrn_standards_interval_time 0
_diffrn_standards_number 0
_exptl_absorpt_coefficient_mu 20.797
_exptl_absorpt_correction_T_max 0.43509
_exptl_absorpt_correction_T_min 0.38079
_exptl_absorpt_correction_type '\y scan'
_exptl_absorpt_process_details '(XPREP; Siemens, 1990-1996)'
_exptl_crystal_colour colourless
_exptl_crystal_density_diffrn 5.787
_exptl_crystal_density_method 'not measured'
_exptl_crystal_description rod
_exptl_crystal_F_000 4320
_exptl_crystal_size_max 0.05
_exptl_crystal_size_mid 0.05
_exptl_crystal_size_min 0.04
_refine_diff_density_max 0.799
_refine_diff_density_min -0.660
_refine_ls_extinction_coef 0.000226(7)
_refine_ls_extinction_expression Fc^*^=kFc[1+0.001xFc^2^\l^3^/sin(2\q)]^-1/4^
_refine_ls_extinction_method SHELXL97
_refine_ls_goodness_of_fit_ref 0.952
_refine_ls_hydrogen_treatment none
_refine_ls_matrix_type full
_refine_ls_number_parameters 340
_refine_ls_number_reflns 2709
_refine_ls_number_restraints 0
_refine_ls_restrained_S_all 0.952
_refine_ls_R_factor_all 0.0186
_refine_ls_R_factor_gt 0.0135
_refine_ls_shift/su_max 0.002
_refine_ls_shift/su_mean 0.000
_refine_ls_structure_factor_coef Fsqd
_refine_ls_weighting_details 'calc w=1/[\s^2^(Fo^2^)+(0.0169P)^2^] where P=(Fo^2^+2Fc^2^)/3'
_refine_ls_weighting_scheme calc
_refine_ls_wR_factor_gt 0.0279
_refine_ls_wR_factor_ref 0.0287
_reflns_number_gt 2381
_reflns_number_total 2709
_reflns_threshold_expression I>2\s(I)
_cod_data_source_file iz1049.cif
_cod_data_source_block I
_cod_original_sg_symbol_H-M 'C 2/c'
_cod_original_formula_sum 'Sm2 B4 O9'
_cod_database_code 2014707
_cod_database_fobs_code 2014707

loop_
_symmetry_equiv_pos_as_xyz
'x, y, z'
'-x, y, -z+1/2'
'x+1/2, y+1/2, z'
'-x+1/2, y+1/2, -z+1/2'
'-x, -y, -z'
'x, -y, z-1/2'
'-x+1/2, -y+1/2, -z'
'x+1/2, -y+1/2, z-1/2'

loop_
_atom_site_label
_atom_site_fract_x
_atom_site_fract_y
_atom_site_fract_z
_atom_site_U_iso_or_equiv
_atom_site_adp_type
_atom_site_calc_flag
_atom_site_refinement_flags
_atom_site_occupancy
_atom_site_disorder_assembly
_atom_site_disorder_group
_atom_site_type_symbol
Sm1 0.063988(8) 1.20034(5) 0.070404(8) 0.00812(6) Uani d . 1 . . Sm
Sm2 0.215379(8) 0.20559(5) 0.130267(8) 0.00807(6) Uani d . 1 . . Sm
Sm3 0.012339(7) 0.66896(5) 0.178513(8) 0.00782(6) Uani d . 1 . . Sm
Sm4 0.141122(8) 0.67388(5) 0.291867(8) 0.00830(6) Uani d . 1 . . Sm
Sm5 0.344780(8) 0.27299(5) 0.039683(8) 0.01050(6) Uani d . 1 . . Sm
O1 0.27117(11) 0.5266(7) 0.08172(11) 0.0091(6) Uani d . 1 . . O
O2 0.19885(11) 0.8796(7) 0.05551(12) 0.0102(6) Uani d . 1 . . O
O3 0.22415(11) 0.5620(7) -0.01389(11) 0.0093(6) Uani d . 1 . . O
O4 0.06347(11) 0.3807(7) -0.02189(11) 0.0080(6) Uani d . 1 . . O
O5 0.09549(11) 1.2887(7) 0.24592(11) 0.0088(6) Uani d . 1 . . O
O6 0.0000 1.3141(10) 0.2500 0.0081(8) Uani d S 1 . . O
O7 0.06306(11) 0.1438(7) -0.11097(11) 0.0096(6) Uani d . 1 . . O
O8 -0.02012(10) 0.3098(7) -0.08499(11) 0.0089(6) Uani d . 1 . . O
O9 0.11872(11) 0.8545(7) 0.20014(11) 0.0101(6) Uani d . 1 . . O
O10 0.12963(11) 0.8239(7) 0.10874(11) 0.0099(6) Uani d . 1 . . O
O11 0.02641(10) 0.8814(7) -0.04308(11) 0.0083(6) Uani d . 1 . . O
O12 0.06538(11) 1.3086(7) 0.33073(11) 0.0088(6) Uani d . 1 . . O
O13 0.10740(11) 0.8461(7) 0.01553(11) 0.0091(6) Uani d . 1 . . O
O14 0.15288(11) 0.4020(7) 0.05528(11) 0.0096(6) Uani d . 1 . . O
O15 0.10798(11) 0.7007(7) -0.07360(11) 0.0094(6) Uani d . 1 . . O
O16 0.04638(11) 1.1737(7) 0.15896(11) 0.0090(6) Uani d . 1 . . O
O17 0.20358(10) 0.7335(7) 0.17289(11) 0.0092(6) Uani d . 1 . . O
O18 0.30274(11) 0.9749(7) 0.13276(11) 0.0097(6) Uani d . 1 . . O
O19 0.05188(11) 0.8562(7) 0.27350(11) 0.0087(6) Uani d . 1 . . O
O20 0.28757(11) 0.5287(7) 0.18650(11) 0.0097(6) Uani d . 1 . . O
O21 0.23115(12) 0.4645(8) 0.25771(12) 0.0121(6) Uani d . 1 . . O
O22 0.13574(11) 0.3606(7) 0.16496(12) 0.0103(6) Uani d . 1 . . O
O23 0.35703(11) 0.5097(7) 0.13639(11) 0.0094(6) Uani d . 1 . . O
B1 0.24181(17) 0.7218(12) 0.03889(18) 0.0088(9) Uani d . 1 . . B
B2 0.24842(17) 0.6736(12) 0.21820(18) 0.0098(9) Uani d . 1 . . B
B3 0.07388(17) 0.6979(12) -0.03097(18) 0.0088(9) Uani d . 1 . . B
B4 0.14770(17) 0.7163(12) 0.05833(17) 0.0089(9) Uani d . 1 . . B
B5 0.09816(18) 1.1720(12) 0.19161(18) 0.0092(9) Uani d . 1 . . B
B6 0.14501(18) 0.6905(12) 0.16263(18) 0.0099(9) Uani d . 1 . . B
B7 0.05205(17) 1.1718(12) 0.27491(18) 0.0091(9) Uani d . 1 . . B
B8 0.30459(17) 0.6636(12) 0.13337(18) 0.0092(9) Uani d . 1 . . B
B9 0.03116(17) 0.1853(12) -0.06548(18) 0.0086(9) Uani d . 1 . . B
B10 0.09175(18) 0.8690(11) -0.12399(18) 0.0086(9) Uani d . 1 . . B

loop_
_atom_site_aniso_label
_atom_site_aniso_U_11
_atom_site_aniso_U_22
_atom_site_aniso_U_33
_atom_site_aniso_U_12
_atom_site_aniso_U_13
_atom_site_aniso_U_23
Sm1 0.00804(10) 0.00922(13) 0.00720(10) 0.00082(7) 0.00158(7) 0.00085(7)
Sm2 0.00818(9) 0.00726(13) 0.00880(10) 0.00015(7) 0.00152(7) -0.00033(7)
Sm3 0.00900(10) 0.00743(13) 0.00725(10) 0.00012(7) 0.00199(7) 0.00017(7)
Sm4 0.00834(10) 0.00857(13) 0.00753(10) -0.00049(7) 0.00003(7) -0.00081(7)
Sm5 0.00900(10) 0.01002(14) 0.01259(10) -0.00090(8) 0.00213(7) -0.00319(8)
O1 0.0104(13) 0.0082(18) 0.0079(13) -0.0005(11) -0.0009(10) 0.0011(11)
O2 0.0093(13) 0.0085(18) 0.0130(14) -0.0004(11) 0.0026(10) -0.0012(11)
O3 0.0116(13) 0.0088(17) 0.0080(13) -0.0038(11) 0.0032(10) -0.0005(11)
O4 0.0102(13) 0.0068(18) 0.0068(13) -0.0012(10) 0.0010(10) -0.0022(10)
O5 0.0084(13) 0.0065(17) 0.0118(13) -0.0013(10) 0.0027(10) -0.0015(11)
O6 0.0078(18) 0.011(2) 0.0041(17) 0.000 -0.0020(14) 0.000
O7 0.0110(13) 0.0085(19) 0.0101(13) 0.0017(11) 0.0042(10) 0.0007(10)
O8 0.0073(13) 0.0111(18) 0.0083(13) 0.0000(11) 0.0010(10) 0.0004(11)
O9 0.0139(14) 0.0081(18) 0.0095(13) 0.0029(11) 0.0050(11) 0.0006(11)
O10 0.0120(13) 0.0122(18) 0.0061(13) 0.0023(11) 0.0033(10) -0.0004(11)
O11 0.0076(13) 0.0079(18) 0.0094(13) 0.0003(10) 0.0018(10) 0.0016(10)
O12 0.0119(13) 0.0067(17) 0.0063(13) 0.0001(11) -0.0030(10) -0.0007(11)
O13 0.0088(13) 0.0084(18) 0.0088(13) -0.0009(11) -0.0015(10) -0.0002(11)
O14 0.0101(13) 0.0077(18) 0.0104(13) -0.0005(11) 0.0003(10) 0.0000(11)
O15 0.0101(13) 0.0110(18) 0.0074(13) 0.0013(11) 0.0026(10) 0.0012(11)
O16 0.0086(13) 0.0121(18) 0.0063(13) 0.0019(11) 0.0014(10) -0.0005(10)
O17 0.0066(13) 0.0122(19) 0.0087(13) -0.0004(11) 0.0014(10) 0.0030(11)
O18 0.0106(13) 0.0081(19) 0.0092(13) 0.0002(11) -0.0018(10) 0.0003(10)
O19 0.0095(13) 0.0073(18) 0.0095(13) 0.0006(11) 0.0025(10) 0.0013(11)
O20 0.0090(13) 0.0118(19) 0.0086(13) 0.0017(11) 0.0021(10) 0.0005(11)
O21 0.0141(14) 0.0116(19) 0.0111(14) 0.0036(11) 0.0030(11) 0.0038(11)
O22 0.0107(13) 0.0077(18) 0.0138(14) -0.0007(11) 0.0055(11) -0.0002(11)
O23 0.0081(13) 0.0092(18) 0.0114(13) 0.0007(11) 0.0032(10) 0.0023(11)
B1 0.0055(19) 0.012(3) 0.0087(19) -0.0015(16) 0.0015(15) -0.0008(16)
B2 0.0087(19) 0.014(3) 0.0065(19) 0.0020(17) 0.0002(16) -0.0019(17)
B3 0.0070(19) 0.009(3) 0.009(2) -0.0011(16) -0.0004(15) 0.0030(17)
B4 0.009(2) 0.008(3) 0.009(2) 0.0004(16) 0.0017(16) 0.0000(16)
B5 0.011(2) 0.004(3) 0.013(2) -0.0014(16) 0.0026(16) 0.0000(17)
B6 0.012(2) 0.009(3) 0.009(2) 0.0014(17) 0.0015(16) -0.0006(17)
B7 0.010(2) 0.009(3) 0.009(2) 0.0020(17) 0.0023(15) -0.0011(17)
B8 0.0064(19) 0.013(3) 0.008(2) -0.0026(17) -0.0009(15) -0.0001(16)
B9 0.0075(19) 0.007(3) 0.011(2) -0.0001(16) 0.0004(16) -0.0011(17)
B10 0.013(2) 0.005(3) 0.009(2) -0.0011(17) 0.0058(16) 0.0002(16)

loop_
_atom_type_symbol
_atom_type_description
_atom_type_scat_dispersion_real
_atom_type_scat_dispersion_imag
_atom_type_scat_source
B B 0.0013 0.0007 'International Tables Vol C Tables 4.2.6.8 and 6.1.1.4'
O O 0.0106 0.0060 'International Tables Vol C Tables 4.2.6.8 and 6.1.1.4'
Sm Sm -0.1638 3.4418 'International Tables Vol C Tables 4.2.6.8 and 6.1.1.4'

loop_
_geom_angle_atom_site_label_1
_geom_angle_atom_site_label_2
_geom_angle_atom_site_label_3
_geom_angle_site_symmetry_1
_geom_angle_site_symmetry_3
_geom_angle
O11 Sm1 O16 5_575 . 85.80(10)
O11 Sm1 O4 5_575 1_565 85.97(10)
O16 Sm1 O4 . 1_565 160.30(10)
O11 Sm1 O10 5_575 . 126.06(11)
O16 Sm1 O10 . . 79.94(10)
O4 Sm1 O10 1_565 . 119.18(9)
O11 Sm1 O13 5_575 . 104.81(10)
O16 Sm1 O13 . . 132.08(10)
O4 Sm1 O13 1_565 . 67.47(10)
O10 Sm1 O13 . . 55.76(9)
O11 Sm1 O8 5_575 5_575 74.43(10)
O16 Sm1 O8 . 5_575 75.10(10)
O4 Sm1 O8 1_565 5_575 85.45(10)
O10 Sm1 O8 . 5_575 146.36(9)
O13 Sm1 O8 . 5_575 152.80(9)
O11 Sm1 O14 5_575 1_565 152.25(10)
O16 Sm1 O14 . 1_565 118.88(10)
O4 Sm1 O14 1_565 1_565 66.56(9)
O10 Sm1 O14 . 1_565 74.21(10)
O13 Sm1 O14 . 1_565 69.14(10)
O8 Sm1 O14 5_575 1_565 98.55(10)
O11 Sm1 O8 5_575 5_565 58.01(10)
O16 Sm1 O8 . 5_565 70.33(10)
O4 Sm1 O8 1_565 5_565 119.33(9)
O10 Sm1 O8 . 5_565 68.21(10)
O13 Sm1 O8 . 5_565 76.39(9)
O8 Sm1 O8 5_575 5_565 121.85(10)
O14 Sm1 O8 1_565 5_565 138.98(10)
O11 Sm1 O22 5_575 1_565 139.18(9)
O16 Sm1 O22 . 1_565 54.80(9)
O4 Sm1 O22 1_565 1_565 127.23(9)
O10 Sm1 O22 . 1_565 62.73(10)
O13 Sm1 O22 . 1_565 109.59(9)
O8 Sm1 O22 5_575 1_565 84.36(9)
O14 Sm1 O22 1_565 1_565 64.11(9)
O8 Sm1 O22 5_565 1_565 109.86(9)
O11 Sm1 B9 5_575 5_565 29.39(12)
O16 Sm1 B9 . 5_565 73.73(11)
O4 Sm1 B9 1_565 5_565 106.25(11)
O10 Sm1 B9 . 5_565 97.06(12)
O13 Sm1 B9 . 5_565 92.91(11)
O8 Sm1 B9 5_575 5_565 97.20(12)
O14 Sm1 B9 1_565 5_565 162.01(12)
O8 Sm1 B9 5_565 5_565 28.86(11)
O22 Sm1 B9 1_565 5_565 126.36(11)
O11 Sm1 B5 5_575 . 113.10(11)
O16 Sm1 B5 . . 27.61(11)
O4 Sm1 B5 1_565 . 156.80(11)
O10 Sm1 B5 . . 61.04(12)
O13 Sm1 B5 . . 116.76(11)
O8 Sm1 B5 5_575 . 87.16(11)
O14 Sm1 B5 1_565 . 92.93(11)
O8 Sm1 B5 5_565 . 83.10(11)
O22 Sm1 B5 1_565 . 29.88(10)
B9 Sm1 B5 5_565 . 96.48(13)
O11 Sm1 B4 5_575 . 122.23(12)
O16 Sm1 B4 . . 107.84(11)
O4 Sm1 B4 1_565 . 91.68(11)
O10 Sm1 B4 . . 28.37(10)
O13 Sm1 B4 . . 27.96(10)
O8 Sm1 B4 5_575 . 162.91(11)
O14 Sm1 B4 1_565 . 65.03(12)
O8 Sm1 B4 5_565 . 74.07(11)
O22 Sm1 B4 1_565 . 84.01(10)
B9 Sm1 B4 5_565 . 99.77(13)
B5 Sm1 B4 . . 88.96(12)
O2 Sm2 O17 1_545 1_545 77.97(10)
O2 Sm2 O14 1_545 . 66.46(11)
O17 Sm2 O14 1_545 . 123.09(10)
O2 Sm2 O22 1_545 . 114.14(10)
O17 Sm2 O22 1_545 . 85.09(10)
O14 Sm2 O22 . . 71.98(10)
O2 Sm2 O18 1_545 1_545 78.48(10)
O17 Sm2 O18 1_545 1_545 78.74(10)
O14 Sm2 O18 . 1_545 130.76(10)
O22 Sm2 O18 . 1_545 157.01(10)
O2 Sm2 O1 1_545 . 90.46(10)
O17 Sm2 O1 1_545 . 148.14(10)
O14 Sm2 O1 . . 76.79(10)
O22 Sm2 O1 . . 126.50(11)
O18 Sm2 O1 1_545 . 69.84(10)
O2 Sm2 O20 1_545 . 143.01(9)
O17 Sm2 O20 1_545 . 112.48(10)
O14 Sm2 O20 . . 122.85(10)
O22 Sm2 O20 . . 102.31(10)
O18 Sm2 O20 1_545 . 69.69(10)
O1 Sm2 O20 . . 61.51(9)
O2 Sm2 O17 1_545 . 149.46(10)
O17 Sm2 O17 1_545 . 125.05(11)
O14 Sm2 O17 . . 83.27(10)
O22 Sm2 O17 . . 56.07(9)
O18 Sm2 O17 1_545 . 122.27(9)
O1 Sm2 O17 . . 78.29(9)
O20 Sm2 O17 . . 52.81(9)
O2 Sm2 O10 1_545 1_545 55.50(9)
O17 Sm2 O10 1_545 1_545 52.36(9)
O14 Sm2 O10 . 1_545 70.84(10)
O22 Sm2 O10 . 1_545 63.87(10)
O18 Sm2 O10 1_545 1_545 116.01(10)
O1 Sm2 O10 . 1_545 140.04(9)
O20 Sm2 O10 . 1_545 158.24(8)
O17 Sm2 O10 . 1_545 119.34(9)
O2 Sm2 B6 1_545 . 128.55(11)
O17 Sm2 B6 1_545 . 112.54(12)
O14 Sm2 B6 . . 66.44(11)
O22 Sm2 B6 . . 29.48(12)
O18 Sm2 B6 1_545 . 151.50(11)
O1 Sm2 B6 . . 97.96(12)
O20 Sm2 B6 . . 81.84(11)
O17 Sm2 B6 . . 29.65(11)
O10 Sm2 B6 1_545 . 90.13(11)
O2 Sm2 B2 1_545 . 171.52(11)
O17 Sm2 B2 1_545 . 108.70(12)
O14 Sm2 B2 . . 112.22(12)
O22 Sm2 B2 . . 72.31(11)
O18 Sm2 B2 1_545 . 97.43(11)
O1 Sm2 B2 . . 81.13(11)
O20 Sm2 B2 . . 30.01(10)
O17 Sm2 B2 . . 29.36(10)
O10 Sm2 B2 1_545 . 132.66(10)
B6 Sm2 B2 . . 54.50(12)
O2 Sm2 B8 1_545 . 117.78(11)
O17 Sm2 B8 1_545 . 136.45(11)
O14 Sm2 B8 . . 99.85(11)
O22 Sm2 B8 . . 117.84(12)
O18 Sm2 B8 1_545 . 66.73(12)
O1 Sm2 B8 . . 30.26(10)
O20 Sm2 B8 . . 31.25(10)
O17 Sm2 B8 . . 61.80(11)
O10 Sm2 B8 1_545 . 169.90(10)
B6 Sm2 B8 . . 89.58(13)
B2 Sm2 B8 . . 53.79(12)
O19 Sm3 O8 2 5_565 132.12(10)
O19 Sm3 O6 2 1_545 70.58(10)
O8 Sm3 O6 5_565 1_545 141.75(11)
O19 Sm3 O16 2 1_545 136.50(10)
O8 Sm3 O16 5_565 1_545 75.40(10)
O6 Sm3 O16 1_545 1_545 70.03(10)
O19 Sm3 O7 2 5_565 72.35(10)
O8 Sm3 O7 5_565 5_565 60.32(9)
O6 Sm3 O7 1_545 5_565 122.12(7)
O16 Sm3 O7 1_545 5_565 115.38(10)
O19 Sm3 O16 2 . 94.49(10)
O8 Sm3 O16 5_565 . 71.38(10)
O6 Sm3 O16 1_545 . 145.11(9)
O16 Sm3 O16 1_545 . 128.71(11)
O7 Sm3 O16 5_565 . 79.65(10)
O19 Sm3 O12 2 2_545 70.41(10)
O8 Sm3 O12 5_565 2_545 97.57(10)
O6 Sm3 O12 1_545 2_545 57.32(7)
O16 Sm3 O12 1_545 2_545 73.26(10)
O7 Sm3 O12 5_565 2_545 69.16(10)
O16 Sm3 O12 . 2_545 148.13(9)
O19 Sm3 O19 2 . 67.06(11)
O8 Sm3 O19 5_565 . 144.32(10)
O6 Sm3 O19 1_545 . 67.22(10)
O16 Sm3 O19 1_545 . 112.40(9)
O7 Sm3 O19 5_565 . 131.33(10)
O16 Sm3 O19 . . 77.95(9)
O12 Sm3 O19 2_545 . 118.10(9)
O19 Sm3 O9 2 . 122.52(9)
O8 Sm3 O9 5_565 . 86.34(9)
O6 Sm3 O9 1_545 . 106.96(7)
O16 Sm3 O9 1_545 . 86.41(9)
O7 Sm3 O9 5_565 . 130.37(9)
O16 Sm3 O9 . . 53.96(9)
O12 Sm3 O9 2_545 . 157.45(9)
O19 Sm3 O9 . . 60.54(9)
O19 Sm3 B9 2 5_565 103.31(11)
O8 Sm3 B9 5_565 5_565 29.04(11)
O6 Sm3 B9 1_545 5_565 140.62(11)
O16 Sm3 B9 1_545 5_565 95.56(12)
O7 Sm3 B9 5_565 5_565 31.29(10)
O16 Sm3 B9 . 5_565 72.44(12)
O12 Sm3 B9 2_545 5_565 83.66(11)
O19 Sm3 B9 . 5_565 148.08(13)
O9 Sm3 B9 . 5_565 108.47(11)
O19 Sm3 B5 2 1_545 138.26(11)
O8 Sm3 B5 5_565 1_545 87.44(11)
O6 Sm3 B5 1_545 1_545 68.81(10)
O16 Sm3 B5 1_545 1_545 26.85(11)
O7 Sm3 B5 5_565 1_545 140.14(11)
O16 Sm3 B5 . 1_545 113.63(11)
O12 Sm3 B5 2_545 1_545 95.06(11)
O19 Sm3 B5 . 1_545 88.52(11)
O9 Sm3 B5 . 1_545 62.82(11)
B9 Sm3 B5 5_565 1_545 113.99(13)
O19 Sm3 B7 2 2_545 66.36(13)
O8 Sm3 B7 5_565 2_545 122.36(11)
O6 Sm3 B7 1_545 2_545 28.57(9)
O16 Sm3 B7 1_545 2_545 70.25(11)
O7 Sm3 B7 5_565 2_545 95.39(11)
O16 Sm3 B7 . 2_545 160.76(11)
O12 Sm3 B7 2_545 2_545 28.81(10)
O19 Sm3 B7 . 2_545 92.06(11)
O9 Sm3 B7 . 2_545 134.23(11)
B9 Sm3 B7 5_565 2_545 112.43(13)
B5 Sm3 B7 1_545 2_545 82.10(13)
O5 Sm4 O23 1_545 4 144.55(10)
O5 Sm4 O18 1_545 4_545 108.20(11)
O23 Sm4 O18 4 4_545 72.24(10)
O5 Sm4 O19 1_545 . 76.61(11)
O23 Sm4 O19 4 . 79.79(10)
O18 Sm4 O19 4_545 . 135.86(10)
O5 Sm4 O9 1_545 . 75.70(11)
O23 Sm4 O9 4 . 119.26(11)
O18 Sm4 O9 4_545 . 155.22(10)
O19 Sm4 O9 . . 68.86(10)
O5 Sm4 O20 1_545 4 156.09(10)
O23 Sm4 O20 4 4 59.34(10)
O18 Sm4 O20 4_545 4 74.35(10)
O19 Sm4 O20 . 4 118.85(11)
O9 Sm4 O20 . 4 92.43(10)
O5 Sm4 O21 1_545 . 88.43(10)
O23 Sm4 O21 4 . 123.25(10)
O18 Sm4 O21 4_545 . 71.93(9)
O19 Sm4 O21 . . 151.32(9)
O9 Sm4 O21 . . 83.90(9)
O20 Sm4 O21 4 . 69.47(10)
O5 Sm4 O12 1_545 1_545 54.25(9)
O23 Sm4 O12 4 1_545 91.74(9)
O18 Sm4 O12 4_545 1_545 82.42(9)
O19 Sm4 O12 . 1_545 64.75(9)
O9 Sm4 O12 . 1_545 117.03(9)
O20 Sm4 O12 4 1_545 147.10(8)
O21 Sm4 O12 . 1_545 124.80(10)
O5 Sm4 B8 1_545 4 172.17(11)
O23 Sm4 B8 4 4 28.53(10)
O18 Sm4 B8 4_545 4 67.98(12)
O19 Sm4 B8 . 4 101.22(11)
O9 Sm4 B8 . 4 110.73(12)
O20 Sm4 B8 4 4 31.02(10)
O21 Sm4 B8 . 4 96.58(11)
O12 Sm4 B8 1_545 4 117.97(10)
O5 Sm4 B8 1_545 4_545 83.68(12)
O23 Sm4 B8 4 4_545 93.38(12)
O18 Sm4 B8 4_545 4_545 24.62(12)
O19 Sm4 B8 . 4_545 132.52(11)
O9 Sm4 B8 . 4_545 145.62(11)
O20 Sm4 B8 4 4_545 95.82(12)
O21 Sm4 B8 . 4_545 68.13(10)
O12 Sm4 B8 1_545 4_545 68.63(10)
B8 Sm4 B8 4 4_545 92.58(12)
O5 Sm4 Sm2 1_545 4 130.21(7)
O23 Sm4 Sm2 4 4 72.28(7)
O18 Sm4 Sm2 4_545 4 37.46(7)
O19 Sm4 Sm2 . 4 151.67(7)
O9 Sm4 Sm2 . 4 121.36(7)
O20 Sm4 Sm2 4 4 40.66(7)
O21 Sm4 Sm2 . 4 52.63(7)
O12 Sm4 Sm2 1_545 4 119.86(6)
B8 Sm4 Sm2 4 4 50.89(9)
B8 Sm4 Sm2 4_545 4 55.60(9)
O5 Sm4 Sm3 1_545 . 48.85(8)
O23 Sm4 Sm3 4 . 117.31(7)
O18 Sm4 Sm3 4_545 . 153.50(8)
O19 Sm4 Sm3 . . 38.26(7)
O9 Sm4 Sm3 . . 44.49(7)
O20 Sm4 Sm3 4 . 132.13(7)
O21 Sm4 Sm3 . . 114.49(6)
O12 Sm4 Sm3 1_545 . 72.96(6)
B8 Sm4 Sm3 4 . 132.72(9)
B8 Sm4 Sm3 4_545 . 131.00(9)
Sm2 Sm4 Sm3 4 . 164.966(10)
O3 Sm5 O15 7 7 81.49(10)
O3 Sm5 O14 7 7 71.14(10)
O15 Sm5 O14 7 7 88.28(10)
O3 Sm5 O4 7 7 117.22(10)
O15 Sm5 O4 7 7 55.19(9)
O14 Sm5 O4 7 7 65.23(9)
O3 Sm5 O1 7 . 79.66(10)
O15 Sm5 O1 7 . 125.23(9)
O14 Sm5 O1 7 . 131.38(9)
O4 Sm5 O1 7 . 161.43(9)
O3 Sm5 O23 7 . 118.94(9)
O15 Sm5 O23 7 . 93.01(9)
O14 Sm5 O23 7 . 169.92(9)
O4 Sm5 O23 7 . 107.53(9)
O1 Sm5 O23 . . 54.79(9)
O3 Sm5 O13 7 7_565 132.31(9)
O15 Sm5 O13 7 7_565 118.81(9)
O14 Sm5 O13 7 7_565 67.30(10)
O4 Sm5 O13 7 7_565 63.65(9)
O1 Sm5 O13 . 7_565 111.81(10)
O23 Sm5 O13 . 7_565 103.50(9)
O3 Sm5 O15 7 7_565 157.42(10)
O15 Sm5 O15 7 7_565 117.36(10)
O14 Sm5 O15 7 7_565 118.94(9)
O4 Sm5 O15 7 7_565 84.96(9)
O1 Sm5 O15 . 7_565 79.08(9)
O23 Sm5 O15 . 7_565 51.88(8)
O13 Sm5 O15 7_565 7_565 51.67(8)
O3 Sm5 O7 7 7 143.30(10)
O15 Sm5 O7 7 7 65.19(10)
O14 Sm5 O7 7 7 120.15(9)
O4 Sm5 O7 7 7 55.43(8)
O1 Sm5 O7 . 7 106.61(9)
O23 Sm5 O7 . 7 52.11(8)
O13 Sm5 O7 7_565 7 79.99(9)
O15 Sm5 O7 7_565 7 52.23(9)
O3 Sm5 O2 7 7_565 86.99(10)
O15 Sm5 O2 7 7_565 145.42(9)
O14 Sm5 O2 7 7_565 57.14(9)
O4 Sm5 O2 7 7_565 103.70(9)
O1 Sm5 O2 . 7_565 83.92(9)
O23 Sm5 O2 . 7_565 120.90(9)
O13 Sm5 O2 7_565 7_565 50.98(8)
O15 Sm5 O2 7_565 7_565 83.29(9)
O7 Sm5 O2 7 7_565 129.24(9)
O3 Sm5 B10 7 7_565 149.29(11)
O15 Sm5 B10 7 7_565 92.26(12)
O14 Sm5 B10 7 7_565 139.06(11)
O4 Sm5 B10 7 7_565 81.77(11)
O1 Sm5 B10 . 7_565 79.66(11)
O23 Sm5 B10 . 7_565 30.93(10)
O13 Sm5 B10 7_565 7_565 76.86(11)
O15 Sm5 B10 7_565 7_565 29.95(11)
O7 Sm5 B10 7 7_565 30.49(11)
O2 Sm5 B10 7_565 7_565 113.02(12)
O3 Sm5 B3 7 7 91.96(12)
O15 Sm5 B3 7 7 29.80(10)
O14 Sm5 B3 7 7 65.38(11)
O4 Sm5 B3 7 7 29.28(12)
O1 Sm5 B3 . 7 155.02(11)
O23 Sm5 B3 . 7 112.13(11)
O13 Sm5 B3 7_565 7 91.28(11)
O15 Sm5 B3 7_565 7 110.57(11)
O7 Sm5 B3 7 7 66.90(11)
O2 Sm5 B3 7_565 7 119.38(10)
B10 Sm5 B3 7_565 7 97.35(13)
B1 O1 B8 . . 120.8(3)
B1 O1 Sm2 . . 115.4(2)
B8 O1 Sm2 . . 95.8(2)
B1 O1 Sm5 . . 106.3(2)
B8 O1 Sm5 . . 100.1(2)
Sm2 O1 Sm5 . . 118.03(12)
B1 O2 B4 . . 119.6(4)
B1 O2 Sm2 . 1_565 119.6(2)
B4 O2 Sm2 . 1_565 107.5(2)
B1 O2 Sm5 . 7_565 103.4(2)
B4 O2 Sm5 . 7_565 94.6(2)
Sm2 O2 Sm5 1_565 7_565 108.34(12)
B1 O3 B1 . 7_565 87.3(3)
B1 O3 Sm5 . 7 130.7(2)
B1 O3 Sm5 7_565 7 139.9(2)
B3 O4 B9 . . 122.2(3)
B3 O4 Sm1 . 1_545 119.5(2)
B9 O4 Sm1 . 1_545 113.7(2)
B3 O4 Sm5 . 7 92.0(2)
B9 O4 Sm5 . 7 97.2(2)
Sm1 O4 Sm5 1_545 7 102.68(10)
B5 O5 B7 . . 118.3(3)
B5 O5 Sm4 . 1_565 129.3(3)
B7 O5 Sm4 . 1_565 111.9(2)
B7 O6 B7 2 . 130.4(5)
B7 O6 Sm3 2 2_565 110.9(2)
B7 O6 Sm3 . 2_565 100.68(19)
B7 O6 Sm3 2 1_565 100.68(19)
B7 O6 Sm3 . 1_565 110.9(2)
Sm3 O6 Sm3 2_565 1_565 99.47(16)
B10 O7 B9 1_545 . 127.6(3)
B10 O7 Sm3 1_545 5_565 118.8(2)
B9 O7 Sm3 . 5_565 90.7(2)
B10 O7 Sm5 1_545 7 81.4(2)
B9 O7 Sm5 . 7 90.6(2)
Sm3 O7 Sm5 5_565 7 152.12(14)
B9 O8 Sm3 . 5_565 97.1(2)
B9 O8 Sm1 . 5_575 134.0(3)
Sm3 O8 Sm1 5_565 5_575 102.86(11)
B9 O8 Sm1 . 5_565 90.4(3)
Sm3 O8 Sm1 5_565 5_565 106.51(11)
Sm1 O8 Sm1 5_575 5_565 121.85(10)
B6 O9 B5 . . 124.9(3)
B6 O9 Sm4 . . 112.8(2)
B5 O9 Sm4 . . 117.9(2)
B6 O9 Sm3 . . 105.7(2)
B5 O9 Sm3 . . 86.9(2)
Sm4 O9 Sm3 . . 98.64(10)
B6 O10 B4 . . 125.0(3)
B6 O10 Sm1 . . 134.1(2)
B4 O10 Sm1 . . 100.4(2)
B6 O10 Sm2 . 1_565 89.5(2)
B4 O10 Sm2 . 1_565 90.7(2)
Sm1 O10 Sm2 . 1_565 97.11(11)
B3 O11 B9 . 1_565 118.3(3)
B3 O11 Sm1 . 5_575 136.7(3)
B9 O11 Sm1 1_565 5_575 100.0(2)
B10 O12 B7 6_576 . 120.2(4)
B10 O12 Sm3 6_576 2_565 132.1(2)
B7 O12 Sm3 . 2_565 97.0(2)
B10 O12 Sm4 6_576 1_565 109.1(2)
B7 O12 Sm4 . 1_565 88.6(2)
Sm3 O12 Sm4 2_565 1_565 100.22(10)
B4 O13 B3 . . 129.6(4)
B4 O13 Sm1 . . 100.0(2)
B3 O13 Sm1 . . 117.7(2)
B4 O13 Sm5 . 7_565 107.8(2)
B3 O13 Sm5 . 7_565 97.8(2)
Sm1 O13 Sm5 . 7_565 99.97(11)
B4 O14 Sm2 . . 112.0(2)
B4 O14 Sm5 . 7 112.2(2)
Sm2 O14 Sm5 . 7 120.17(12)
B4 O14 Sm1 . 1_545 104.4(2)
Sm2 O14 Sm1 . 1_545 104.40(11)
Sm5 O14 Sm1 7 1_545 101.43(10)
B10 O15 B3 . . 120.4(3)
B10 O15 Sm5 . 7 140.5(3)
B3 O15 Sm5 . 7 93.4(2)
B10 O15 Sm5 . 7_565 82.6(2)
B3 O15 Sm5 . 7_565 93.9(2)
Sm5 O15 Sm5 7 7_565 117.36(10)
B5 O16 Sm1 . . 103.3(2)
B5 O16 Sm3 . 1_565 102.5(3)
Sm1 O16 Sm3 . 1_565 106.01(12)
B5 O16 Sm3 . . 101.8(2)
Sm1 O16 Sm3 . . 111.25(12)
Sm3 O16 Sm3 1_565 . 128.71(11)
B6 O17 B2 . . 136.8(3)
B6 O17 Sm2 . 1_565 103.6(2)
B2 O17 Sm2 . 1_565 110.8(3)
B6 O17 Sm2 . . 89.8(2)
B2 O17 Sm2 . . 91.2(2)
Sm2 O17 Sm2 1_565 . 125.05(11)
B8 O18 Sm4 . 4 110.8(2)
B8 O18 Sm2 . 1_565 116.7(2)
Sm4 O18 Sm2 4 1_565 107.06(12)
B7 O19 Sm3 . 2 110.0(2)
B7 O19 Sm4 . . 109.6(2)
Sm3 O19 Sm4 2 . 120.67(13)
B7 O19 Sm3 . . 110.4(2)
Sm3 O19 Sm3 2 . 99.08(10)
Sm4 O19 Sm3 . . 106.30(11)
B2 O20 B8 . . 125.1(3)
B2 O20 Sm4 . 4_545 134.7(2)
B8 O20 Sm4 . 4_545 97.5(2)
B2 O20 Sm2 . . 92.7(2)
B8 O20 Sm2 . . 91.7(2)
Sm4 O20 Sm2 4_545 . 101.66(12)
B2 O21 B2 . 4_545 134.0(3)
B2 O21 Sm4 . . 110.8(2)
B2 O21 Sm4 4_545 . 115.2(2)
B6 O22 B5 . 1_545 132.9(3)
B6 O22 Sm2 . . 96.7(2)
B5 O22 Sm2 1_545 . 129.0(3)
B6 O22 Sm1 . 1_545 107.5(2)
B5 O22 Sm1 1_545 1_545 81.8(2)
Sm2 O22 Sm1 . 1_545 95.40(10)
B8 O23 B10 . 7_565 129.2(3)
B8 O23 Sm4 . 4_545 103.5(2)
B10 O23 Sm4 7_565 4_545 119.2(2)
B8 O23 Sm5 . . 100.0(2)
B10 O23 Sm5 7_565 . 85.7(2)
Sm4 O23 Sm5 4_545 . 115.92(12)
O2 B1 O1 . . 113.6(3)
O2 B1 O3 . . 111.1(3)
O1 B1 O3 . . 113.4(4)
O2 B1 O3 . 7_565 109.6(4)
O1 B1 O3 . 7_565 114.7(3)
O3 B1 O3 . 7_565 92.7(3)
O2 B1 B1 . 7_565 120.2(4)
O1 B1 B1 . 7_565 126.2(4)
O3 B1 B1 . 7_565 46.5(2)
O3 B1 B1 7_565 7_565 46.3(2)
O21 B2 O21 . 4 113.8(3)
O21 B2 O17 . . 109.9(3)
O21 B2 O17 4 . 108.8(4)
O21 B2 O20 . . 112.3(4)
O21 B2 O20 4 . 111.3(3)
O17 B2 O20 . . 99.8(3)
O21 B2 Sm2 . . 88.4(3)
O21 B2 Sm2 4 . 157.7(3)
O17 B2 Sm2 . . 59.5(2)
O20 B2 Sm2 . . 57.33(19)
O11 B3 O4 . . 114.1(3)
O11 B3 O13 . . 105.4(4)
O4 B3 O13 . . 114.0(3)
O11 B3 O15 . . 114.7(3)
O4 B3 O15 . . 105.3(4)
O13 B3 O15 . . 103.1(3)
O11 B3 Sm5 . 7 161.4(3)
O4 B3 Sm5 . 7 58.73(19)
O13 B3 Sm5 . 7 93.0(2)
O15 B3 Sm5 . 7 56.8(2)
O14 B4 O13 . . 114.3(4)
O14 B4 O10 . . 114.2(3)
O13 B4 O10 . . 102.0(3)
O14 B4 O2 . . 112.7(3)
O13 B4 O2 . . 106.4(3)
O10 B4 O2 . . 106.3(3)
O14 B4 Sm1 . . 140.5(3)
O13 B4 Sm1 . . 52.07(19)
O10 B4 Sm1 . . 51.24(19)
O2 B4 Sm1 . . 106.8(3)
O16 B5 O5 . . 109.9(3)
O16 B5 O9 . . 110.5(4)
O5 B5 O9 . . 105.8(3)
O16 B5 O22 . 1_565 110.0(3)
O5 B5 O22 . 1_565 110.1(4)
O9 B5 O22 . 1_565 110.4(3)
O16 B5 Sm1 . . 49.07(18)
O5 B5 Sm1 . . 150.0(3)
O9 B5 Sm1 . . 102.4(2)
O22 B5 Sm1 1_565 . 68.4(2)
O16 B5 Sm3 . 1_565 50.6(2)
O5 B5 Sm3 . 1_565 72.5(2)
O9 B5 Sm3 . 1_565 155.2(3)
O22 B5 Sm3 1_565 1_565 92.8(2)
Sm1 B5 Sm3 . 1_565 77.57(11)
O16 B5 Sm3 . . 51.5(2)
O5 B5 Sm3 . . 102.0(2)
O9 B5 Sm3 . . 64.1(2)
O22 B5 Sm3 1_565 . 147.4(3)
Sm1 B5 Sm3 . . 81.14(11)
Sm3 B5 Sm3 1_565 . 91.64(12)
O9 B6 O10 . . 108.1(4)
O9 B6 O17 . . 113.0(4)
O10 B6 O17 . . 102.1(3)
O9 B6 O22 . . 112.3(3)
O10 B6 O22 . . 114.6(4)
O17 B6 O22 . . 106.4(3)
O9 B6 Sm2 . . 154.8(3)
O10 B6 Sm2 . . 97.1(2)
O17 B6 Sm2 . . 60.5(2)
O22 B6 Sm2 . . 53.82(18)
O9 B6 Sm2 . 1_565 98.7(3)
O10 B6 Sm2 . 1_565 62.4(2)
O17 B6 Sm2 . 1_565 48.61(19)
O22 B6 Sm2 . 1_565 147.2(3)
Sm2 B6 Sm2 . 1_565 93.44(12)
O19 B7 O12 . . 115.3(4)
O19 B7 O6 . . 114.2(4)
O12 B7 O6 . . 104.8(3)
O19 B7 O5 . . 109.3(3)
O12 B7 O5 . . 103.6(3)
O6 B7 O5 . . 109.0(3)
O19 B7 Sm3 . 2_565 136.3(3)
O12 B7 Sm3 . 2_565 54.19(19)
O6 B7 Sm3 . 2_565 50.76(17)
O5 B7 Sm3 . 2_565 114.4(3)
O12 B7 Sm3 . 2 89.8(2)
O6 B7 Sm3 . 2 88.3(2)
O5 B7 Sm3 . 2 154.2(3)
Sm3 B7 Sm3 2_565 2 91.40(12)
O18 B8 O23 . . 119.1(4)
O18 B8 O1 . . 111.8(3)
O23 B8 O1 . . 103.0(3)
O18 B8 O20 . . 112.0(3)
O23 B8 O20 . . 99.0(3)
O1 B8 O20 . . 110.9(3)
O18 B8 Sm4 . 4_545 137.2(3)
O23 B8 Sm4 . 4_545 47.99(18)
O1 B8 Sm4 . 4_545 111.0(3)
O20 B8 Sm4 . 4_545 51.46(18)
O18 B8 Sm2 . . 130.1(3)
O23 B8 Sm2 . . 110.8(3)
O1 B8 Sm2 . . 53.89(18)
O20 B8 Sm2 . . 57.07(18)
Sm4 B8 Sm2 4_545 . 78.33(12)
O23 B8 Sm4 . 4 90.0(2)
O1 B8 Sm4 . 4 156.2(3)
O20 B8 Sm4 . 4 86.1(2)
Sm4 B8 Sm4 4_545 4 92.58(12)
Sm2 B8 Sm4 . 4 139.29(15)
O8 B9 O11 . 1_545 110.7(3)
O8 B9 O7 . . 111.8(3)
O11 B9 O7 1_545 . 105.1(3)
O8 B9 O4 . . 112.1(4)
O11 B9 O4 1_545 . 108.8(3)
O7 B9 O4 . . 108.0(3)
O8 B9 Sm3 . 5_565 53.84(18)
O11 B9 Sm3 1_545 5_565 121.8(3)
O7 B9 Sm3 . 5_565 57.96(18)
O4 B9 Sm3 . 5_565 129.3(3)
O8 B9 Sm1 . 5_565 60.8(2)
O11 B9 Sm1 1_545 5_565 50.57(17)
O7 B9 Sm1 . 5_565 116.2(3)
O4 B9 Sm1 . 5_565 134.6(3)
Sm3 B9 Sm1 5_565 5_565 85.09(12)
O12 B10 O15 6_575 . 114.7(4)
O12 B10 O7 6_575 1_565 115.9(3)
O15 B10 O7 . 1_565 108.1(3)
O12 B10 O23 6_575 7_565 110.0(3)
O15 B10 O23 . 7_565 103.5(3)
O7 B10 O23 1_565 7_565 103.3(3)
O12 B10 Sm5 6_575 7_565 173.3(3)
O15 B10 Sm5 . 7_565 67.4(2)
O7 B10 Sm5 1_565 7_565 68.1(2)
O23 B10 Sm5 7_565 7_565 63.4(2)

loop_
_geom_bond_atom_site_label_1
_geom_bond_atom_site_label_2
_geom_bond_site_symmetry_2
_geom_bond_distance
_geom_bond_publ_flag
Sm1 O11 5_575 2.324(3) ?
Sm1 O16 . 2.334(3) ?
Sm1 O4 1_565 2.438(3) ?
Sm1 O10 . 2.448(3) ?
Sm1 O13 . 2.473(3) ?
Sm1 O8 5_575 2.507(3) ?
Sm1 O14 1_565 2.532(3) ?
Sm1 O8 5_565 2.586(3) ?
Sm1 O22 1_565 2.823(3) ?
Sm1 B9 5_565 2.963(5) ?
Sm1 B5 . 3.006(5) ?
Sm1 B4 . 3.088(5) ?
Sm2 O2 1_545 2.345(3) ?
Sm2 O17 1_545 2.398(3) ?
Sm2 O14 . 2.409(3) ?
Sm2 O22 . 2.445(3) ?
Sm2 O18 1_545 2.450(3) ?
Sm2 O1 . 2.478(3) ?
Sm2 O20 . 2.562(3) ?
Sm2 O17 . 2.619(3) ?
Sm2 O10 1_545 2.753(3) ?
Sm2 B6 . 3.008(5) ?
Sm2 B2 . 3.040(5) ?
Sm2 B8 . 3.051(5) ?
Sm3 O19 2 2.345(3) ?
Sm3 O8 5_565 2.379(3) ?
Sm3 O6 1_545 2.444(3) ?
Sm3 O16 1_545 2.450(3) ?
Sm3 O7 5_565 2.479(3) ?
Sm3 O16 . 2.488(3) ?
Sm3 O12 2_545 2.534(3) ?
Sm3 O19 . 2.554(3) ?
Sm3 O9 . 2.806(3) ?
Sm3 B9 5_565 2.924(4) ?
Sm3 B5 1_545 3.094(5) ?
Sm3 B7 2_545 3.101(5) ?
Sm4 O5 1_545 2.272(3) ?
Sm4 O23 4 2.327(3) ?
Sm4 O18 4_545 2.337(3) ?
Sm4 O19 . 2.391(3) ?
Sm4 O9 . 2.402(3) ?
Sm4 O20 4 2.403(3) ?
Sm4 O21 . 2.751(3) ?
Sm4 O12 1_545 2.825(3) ?
Sm4 B8 4 3.046(5) ?
Sm4 B8 4_545 3.112(5) ?
Sm4 Sm2 4 3.8504(12) ?
Sm5 O3 7 2.315(3) ?
Sm5 O15 7 2.505(3) ?
Sm5 O14 7 2.506(3) ?
Sm5 O4 7 2.555(3) ?
Sm5 O1 . 2.568(3) ?
Sm5 O23 . 2.604(3) ?
Sm5 O13 7_565 2.617(3) ?
Sm5 O15 7_565 2.705(3) ?
Sm5 O7 7 2.725(3) ?
Sm5 O2 7_565 2.895(3) ?
Sm5 B10 7_565 2.904(5) ?
Sm5 B3 7 2.987(5) ?
B1 O2 . 1.424(5) yes
B1 O1 . 1.479(5) yes
B1 O3 . 1.498(5) yes
B1 O3 7_565 1.503(5) yes
B8 O18 . 1.386(6) yes
B8 O23 . 1.496(5) yes
B8 O1 . 1.546(5) yes
B8 O20 . 1.583(5) yes
O2 B4 . 1.509(5) ?
O2 Sm2 1_565 2.345(3) ?
O2 Sm5 7_565 2.895(3) ?
O3 B1 7_565 1.503(5) ?
O3 Sm5 7 2.315(3) ?
O4 B3 . 1.462(6) ?
O4 B9 . 1.522(5) ?
O4 Sm1 1_545 2.438(3) ?
O4 Sm5 7 2.555(3) ?
O5 B5 . 1.464(5) ?
O5 B7 . 1.518(5) ?
O5 Sm4 1_565 2.272(3) ?
O6 B7 2 1.509(5) ?
O6 B7 . 1.509(5) ?
O6 Sm3 2_565 2.444(3) ?
O6 Sm3 1_565 2.444(3) ?
O7 B10 1_545 1.490(6) ?
O7 B9 . 1.519(5) ?
O7 Sm3 5_565 2.479(3) ?
O7 Sm5 7 2.725(3) ?
O8 B9 . 1.430(5) ?
O8 Sm3 5_565 2.379(3) ?
O8 Sm1 5_575 2.507(3) ?
O8 Sm1 5_565 2.586(3) ?
O9 B6 . 1.441(5) ?
O9 B5 . 1.510(6) ?
O10 B6 . 1.462(5) ?
O10 B4 . 1.492(5) ?
O10 Sm2 1_565 2.753(3) ?
O11 B3 . 1.452(5) ?
O11 B9 1_565 1.477(6) ?
O11 Sm1 5_575 2.324(3) ?
O12 B10 6_576 1.448(5) ?
O12 B7 . 1.505(5) ?
O12 Sm3 2_565 2.534(3) ?
O12 Sm4 1_565 2.825(3) ?
O13 B4 . 1.470(5) ?
O13 B3 . 1.476(5) ?
O13 Sm5 7_565 2.617(3) ?
O14 B4 . 1.409(6) ?
O14 Sm5 7 2.506(3) ?
O14 Sm1 1_545 2.532(3) ?
O15 B10 . 1.462(5) ?
O15 B3 . 1.487(5) ?
O15 Sm5 7 2.505(3) ?
O15 Sm5 7_565 2.705(3) ?
O16 B5 . 1.431(5) ?
O16 Sm3 1_565 2.450(3) ?
O17 B6 . 1.488(5) ?
O17 B2 . 1.491(5) ?
O17 Sm2 1_565 2.398(3) ?
O18 Sm4 4 2.337(3) ?
O18 Sm2 1_565 2.450(3) ?
O19 B7 . 1.405(7) ?
O19 Sm3 2 2.345(3) ?
O20 B2 . 1.522(5) ?
O20 Sm4 4_545 2.403(3) ?
O21 B2 . 1.478(6) ?
O21 B2 4_545 1.485(6) ?
O22 B6 . 1.490(6) ?
O22 B5 1_545 1.513(5) ?
O22 Sm1 1_545 2.823(3) ?
O23 B10 7_565 1.497(5) ?
O23 Sm4 4_545 2.327(3) ?
B1 B1 7_565 2.071(9) ?
B2 O21 4 1.485(6) ?
B3 Sm5 7 2.987(5) ?
B5 O22 1_565 1.513(5) ?
B5 Sm3 1_565 3.094(5) ?
B6 Sm2 1_565 3.106(5) ?
B7 Sm3 2_565 3.101(5) ?
B7 Sm3 2 3.119(5) ?
B8 Sm4 4_545 3.046(5) ?
B8 Sm4 4 3.112(5) ?
B9 O11 1_545 1.477(6) ?
B9 Sm3 5_565 2.924(4) ?
B9 Sm1 5_565 2.963(5) ?
B10 O12 6_575 1.448(5) ?
B10 O7 1_565 1.490(6) ?
B10 O23 7_565 1.497(5) ?
B10 Sm5 7_565 2.904(5) ?

loop_
_geom_torsion_atom_site_label_1
_geom_torsion_atom_site_label_2
_geom_torsion_atom_site_label_3
_geom_torsion_atom_site_label_4
_geom_torsion_site_symmetry_1
_geom_torsion_site_symmetry_4
_geom_torsion
O19 Sm3 Sm4 O5 2 1_545 115.32(12)
O8 Sm3 Sm4 O5 5_565 1_545 -88.85(13)
O6 Sm3 Sm4 O5 1_545 1_545 50.74(12)
O16 Sm3 Sm4 O5 1_545 1_545 -20.70(11)
O7 Sm3 Sm4 O5 5_565 1_545 -174.4(2)
O16 Sm3 Sm4 O5 . 1_545 -151.74(11)
O12 Sm3 Sm4 O5 2_545 1_545 41.16(13)
O19 Sm3 Sm4 O5 . 1_545 127.68(15)
O9 Sm3 Sm4 O5 . 1_545 -114.94(14)
B9 Sm3 Sm4 O5 5_565 1_545 -109.4(2)
B5 Sm3 Sm4 O5 1_545 1_545 -25.94(14)
B7 Sm3 Sm4 O5 2_545 1_545 47.68(13)
O19 Sm3 Sm4 O23 2 4 -24.71(11)
O8 Sm3 Sm4 O23 5_565 4 131.12(12)
O6 Sm3 Sm4 O23 1_545 4 -89.29(12)
O16 Sm3 Sm4 O23 1_545 4 -160.73(10)
O7 Sm3 Sm4 O23 5_565 4 45.6(2)
O16 Sm3 Sm4 O23 . 4 68.23(10)
O12 Sm3 Sm4 O23 2_545 4 -98.87(12)
O19 Sm3 Sm4 O23 . 4 -12.35(14)
O9 Sm3 Sm4 O23 . 4 105.03(14)
B9 Sm3 Sm4 O23 5_565 4 110.53(19)
B5 Sm3 Sm4 O23 1_545 4 -165.97(13)
B7 Sm3 Sm4 O23 2_545 4 -92.35(12)
O19 Sm3 Sm4 O18 2 4_545 80.73(18)
O8 Sm3 Sm4 O18 5_565 4_545 -123.44(18)
O6 Sm3 Sm4 O18 1_545 4_545 16.15(18)
O16 Sm3 Sm4 O18 1_545 4_545 -55.30(18)
O7 Sm3 Sm4 O18 5_565 4_545 151.0(2)
O16 Sm3 Sm4 O18 . 4_545 173.67(18)
O12 Sm3 Sm4 O18 2_545 4_545 6.57(18)
O19 Sm3 Sm4 O18 . 4_545 93.1(2)
O9 Sm3 Sm4 O18 . 4_545 -149.53(19)
B9 Sm3 Sm4 O18 5_565 4_545 -144.0(2)
B5 Sm3 Sm4 O18 1_545 4_545 -60.5(2)
B7 Sm3 Sm4 O18 2_545 4_545 13.09(19)
O19 Sm3 Sm4 O19 2 . -12.37(9)
O8 Sm3 Sm4 O19 5_565 . 143.47(15)
O6 Sm3 Sm4 O19 1_545 . -76.94(15)
O16 Sm3 Sm4 O19 1_545 . -148.39(14)
O7 Sm3 Sm4 O19 5_565 . 57.9(2)
O16 Sm3 Sm4 O19 . . 80.58(14)
O12 Sm3 Sm4 O19 2_545 . -86.52(15)
O9 Sm3 Sm4 O19 . . 117.38(16)
B9 Sm3 Sm4 O19 5_565 . 122.9(2)
B5 Sm3 Sm4 O19 1_545 . -153.62(16)
B7 Sm3 Sm4 O19 2_545 . -80.00(16)
O19 Sm3 Sm4 O9 2 . -129.74(13)
O8 Sm3 Sm4 O9 5_565 . 26.09(14)
O6 Sm3 Sm4 O9 1_545 . 165.68(13)
O16 Sm3 Sm4 O9 1_545 . 94.24(12)
O7 Sm3 Sm4 O9 5_565 . -59.5(2)
O16 Sm3 Sm4 O9 . . -36.80(12)
O12 Sm3 Sm4 O9 2_545 . 156.10(13)
O19 Sm3 Sm4 O9 . . -117.38(16)
B9 Sm3 Sm4 O9 5_565 . 5.5(2)
B5 Sm3 Sm4 O9 1_545 . 89.00(15)
B7 Sm3 Sm4 O9 2_545 . 162.62(14)
O19 Sm3 Sm4 O20 2 4 -96.84(12)
O8 Sm3 Sm4 O20 5_565 4 58.99(13)
O6 Sm3 Sm4 O20 1_545 4 -161.41(12)
O16 Sm3 Sm4 O20 1_545 4 127.14(11)
O7 Sm3 Sm4 O20 5_565 4 -26.6(2)
O16 Sm3 Sm4 O20 . 4 -3.89(11)
O12 Sm3 Sm4 O20 2_545 4 -170.99(12)
O19 Sm3 Sm4 O20 . 4 -84.47(15)
O9 Sm3 Sm4 O20 . 4 32.91(14)
B9 Sm3 Sm4 O20 5_565 4 38.4(2)
B5 Sm3 Sm4 O20 1_545 4 121.90(14)
B7 Sm3 Sm4 O20 2_545 4 -164.48(13)
O19 Sm3 Sm4 O21 2 . 179.34(11)
O8 Sm3 Sm4 O21 5_565 . -24.83(12)
O6 Sm3 Sm4 O21 1_545 . 114.76(11)
O16 Sm3 Sm4 O21 1_545 . 43.32(10)
O7 Sm3 Sm4 O21 5_565 . -110.4(2)
O16 Sm3 Sm4 O21 . . -87.72(10)
O12 Sm3 Sm4 O21 2_545 . 105.18(12)
O19 Sm3 Sm4 O21 . . -168.30(14)
O9 Sm3 Sm4 O21 . . -50.92(13)
B9 Sm3 Sm4 O21 5_565 . -45.42(19)
B5 Sm3 Sm4 O21 1_545 . 38.08(13)
B7 Sm3 Sm4 O21 2_545 . 111.70(12)
O19 Sm3 Sm4 O12 2 1_545 58.25(10)
O8 Sm3 Sm4 O12 5_565 1_545 -145.92(11)
O6 Sm3 Sm4 O12 1_545 1_545 -6.33(10)
O16 Sm3 Sm4 O12 1_545 1_545 -77.77(9)
O7 Sm3 Sm4 O12 5_565 1_545 128.53(19)
O16 Sm3 Sm4 O12 . 1_545 151.19(9)
O12 Sm3 Sm4 O12 2_545 1_545 -15.90(10)
O19 Sm3 Sm4 O12 . 1_545 70.62(14)
O9 Sm3 Sm4 O12 . 1_545 -172.01(12)
B9 Sm3 Sm4 O12 5_565 1_545 -166.51(18)
B5 Sm3 Sm4 O12 1_545 1_545 -83.01(12)
B7 Sm3 Sm4 O12 2_545 1_545 -9.39(11)
O19 Sm3 Sm4 B8 2 4 -54.37(14)
O8 Sm3 Sm4 B8 5_565 4 101.47(15)
O6 Sm3 Sm4 B8 1_545 4 -118.94(14)
O16 Sm3 Sm4 B8 1_545 4 169.61(13)
O7 Sm3 Sm4 B8 5_565 4 15.9(2)
O16 Sm3 Sm4 B8 . 4 38.58(13)
O12 Sm3 Sm4 B8 2_545 4 -128.52(14)
O19 Sm3 Sm4 B8 . 4 -42.00(16)
O9 Sm3 Sm4 B8 . 4 75.38(16)
B9 Sm3 Sm4 B8 5_565 4 80.9(2)
B5 Sm3 Sm4 B8 1_545 4 164.37(16)
B7 Sm3 Sm4 B8 2_545 4 -122.01(15)
O19 Sm3 Sm4 B8 2 4_545 97.75(13)
O8 Sm3 Sm4 B8 5_565 4_545 -106.41(14)
O6 Sm3 Sm4 B8 1_545 4_545 33.18(14)
O16 Sm3 Sm4 B8 1_545 4_545 -38.27(12)
O7 Sm3 Sm4 B8 5_565 4_545 168.0(2)
O16 Sm3 Sm4 B8 . 4_545 -169.30(13)
O12 Sm3 Sm4 B8 2_545 4_545 23.60(14)
O19 Sm3 Sm4 B8 . 4_545 110.12(16)
O9 Sm3 Sm4 B8 . 4_545 -132.50(15)
B9 Sm3 Sm4 B8 5_565 4_545 -127.0(2)
B5 Sm3 Sm4 B8 1_545 4_545 -43.50(15)
B7 Sm3 Sm4 B8 2_545 4_545 30.12(14)
O19 Sm3 Sm4 Sm2 2 4 -151.71(8)
O8 Sm3 Sm4 Sm2 5_565 4 4.12(10)
O6 Sm3 Sm4 Sm2 1_545 4 143.71(9)
O16 Sm3 Sm4 Sm2 1_545 4 72.27(7)
O7 Sm3 Sm4 Sm2 5_565 4 -81.43(18)
O16 Sm3 Sm4 Sm2 . 4 -58.77(7)
O12 Sm3 Sm4 Sm2 2_545 4 134.13(9)
O19 Sm3 Sm4 Sm2 . 4 -139.35(12)
O9 Sm3 Sm4 Sm2 . 4 -21.97(11)
B9 Sm3 Sm4 Sm2 5_565 4 -16.47(18)
B5 Sm3 Sm4 Sm2 1_545 4 67.03(11)
B7 Sm3 Sm4 Sm2 2_545 4 140.65(10)
O2 Sm2 O1 B1 1_545 . 76.2(3)
O17 Sm2 O1 B1 1_545 . 143.8(3)
O14 Sm2 O1 B1 . . 10.5(3)
O22 Sm2 O1 B1 . . -44.8(3)
O18 Sm2 O1 B1 1_545 . 153.7(3)
O20 Sm2 O1 B1 . . -129.1(3)
O17 Sm2 O1 B1 . . -75.2(3)
O10 Sm2 O1 B1 1_545 . 46.9(3)
B6 Sm2 O1 B1 . . -52.9(3)
B2 Sm2 O1 B1 . . -104.9(3)
B8 Sm2 O1 B1 . . -128.2(4)
O2 Sm2 O1 B8 1_545 . -155.6(2)
O17 Sm2 O1 B8 1_545 . -88.1(3)
O14 Sm2 O1 B8 . . 138.7(2)
O22 Sm2 O1 B8 . . 83.4(2)
O18 Sm2 O1 B8 1_545 . -78.1(2)
O20 Sm2 O1 B8 . . -0.9(2)
O17 Sm2 O1 B8 . . 53.0(2)
O10 Sm2 O1 B8 1_545 . 175.1(2)
B6 Sm2 O1 B8 . . 75.3(2)
B2 Sm2 O1 B8 . . 23.2(2)
O2 Sm2 O1 Sm5 1_545 . -50.94(13)
O17 Sm2 O1 Sm5 1_545 . 16.6(2)
O14 Sm2 O1 Sm5 . . -116.60(14)
O22 Sm2 O1 Sm5 . . -171.92(10)
O18 Sm2 O1 Sm5 1_545 . 26.60(11)
O20 Sm2 O1 Sm5 . . 103.81(14)
O17 Sm2 O1 Sm5 . . 157.66(13)
O10 Sm2 O1 Sm5 1_545 . -80.21(17)
B6 Sm2 O1 Sm5 . . 179.98(13)
B2 Sm2 O1 Sm5 . . 127.95(14)
B8 Sm2 O1 Sm5 . . 104.7(3)
O3 Sm5 O1 B1 7 . -87.5(2)
O15 Sm5 O1 B1 7 . -159.3(2)
O14 Sm5 O1 B1 7 . -34.3(3)
O4 Sm5 O1 B1 7 . 116.0(3)
O23 Sm5 O1 B1 . . 135.5(3)
O13 Sm5 O1 B1 7_565 . 44.1(3)
O15 Sm5 O1 B1 7_565 . 84.8(2)
O7 Sm5 O1 B1 7 . 129.7(2)
O2 Sm5 O1 B1 7_565 . 0.5(2)
B10 Sm5 O1 B1 7_565 . 115.3(3)
B3 Sm5 O1 B1 7 . -159.5(3)
O3 Sm5 O1 B8 7 . 146.1(2)
O15 Sm5 O1 B8 7 . 74.4(3)
O14 Sm5 O1 B8 7 . -160.7(2)
O4 Sm5 O1 B8 7 . -10.3(4)
O23 Sm5 O1 B8 . . 9.2(2)
O13 Sm5 O1 B8 7_565 . -82.3(2)
O15 Sm5 O1 B8 7_565 . -41.5(2)
O7 Sm5 O1 B8 7 . 3.3(2)
O2 Sm5 O1 B8 7_565 . -125.9(2)
B10 Sm5 O1 B8 7_565 . -11.1(2)
B3 Sm5 O1 B8 7 . 74.1(4)
O3 Sm5 O1 Sm2 7 . 43.87(12)
O15 Sm5 O1 Sm2 7 . -27.88(17)
O14 Sm5 O1 Sm2 7 . 97.09(15)
O4 Sm5 O1 Sm2 7 . -112.6(3)
O23 Sm5 O1 Sm2 . . -93.08(14)
O13 Sm5 O1 Sm2 7_565 . 175.48(10)
O15 Sm5 O1 Sm2 7_565 . -143.78(13)
O7 Sm5 O1 Sm2 7 . -98.89(12)
O2 Sm5 O1 Sm2 7_565 . 131.91(13)
B10 Sm5 O1 Sm2 7_565 . -113.30(15)
B3 Sm5 O1 Sm2 7 . -28.1(3)
O5 Sm4 O9 B6 1_545 . -66.4(3)
O23 Sm4 O9 B6 4 . 148.5(3)
O18 Sm4 O9 B6 4_545 . 36.2(4)
O19 Sm4 O9 B6 . . -147.3(3)
O20 Sm4 O9 B6 4 . 92.6(3)
O21 Sm4 O9 B6 . . 23.6(3)
O12 Sm4 O9 B6 1_545 . -102.6(3)
B8 Sm4 O9 B6 4 . 118.3(3)
B8 Sm4 O9 B6 4_545 . -11.4(4)
Sm2 Sm4 O9 B6 4 . 62.3(3)
Sm3 Sm4 O9 B6 . . -111.1(3)
O5 Sm4 O9 B5 1_545 . 135.9(3)
O23 Sm4 O9 B5 4 . -9.3(3)
O18 Sm4 O9 B5 4_545 . -121.6(3)
O19 Sm4 O9 B5 . . 54.9(3)
O20 Sm4 O9 B5 4 . -65.2(3)
O21 Sm4 O9 B5 . . -134.2(3)
O12 Sm4 O9 B5 1_545 . 99.6(3)
B8 Sm4 O9 B5 4 . -39.5(3)
B8 Sm4 O9 B5 4_545 . -169.2(3)
Sm2 Sm4 O9 B5 4 . -95.5(3)
Sm3 Sm4 O9 B5 . . 91.1(3)
O5 Sm4 O9 Sm3 1_545 . 44.80(10)
O23 Sm4 O9 Sm3 4 . -100.37(11)
O18 Sm4 O9 Sm3 4_545 . 147.3(2)
O19 Sm4 O9 Sm3 . . -36.12(10)
O20 Sm4 O9 Sm3 4 . -156.22(10)
O21 Sm4 O9 Sm3 . . 134.73(11)
O12 Sm4 O9 Sm3 1_545 . 8.58(13)
B8 Sm4 O9 Sm3 4 . -130.52(11)
B8 Sm4 O9 Sm3 4_545 . 99.79(19)
Sm2 Sm4 O9 Sm3 4 . 173.47(3)
O19 Sm3 O9 B6 2 . -180.0(2)
O8 Sm3 O9 B6 5_565 . -40.8(3)
O6 Sm3 O9 B6 1_545 . 102.6(3)
O16 Sm3 O9 B6 1_545 . 34.7(3)
O7 Sm3 O9 B6 5_565 . -85.9(3)
O16 Sm3 O9 B6 . . -110.4(3)
O12 Sm3 O9 B6 2_545 . 60.1(4)
O19 Sm3 O9 B6 . . 153.0(3)
B9 Sm3 O9 B6 5_565 . -59.9(3)
B5 Sm3 O9 B6 1_545 . 48.2(3)
B7 Sm3 O9 B6 2_545 . 92.5(3)
O19 Sm3 O9 B5 2 . -54.5(2)
O8 Sm3 O9 B5 5_565 . 84.6(2)
O6 Sm3 O9 B5 1_545 . -131.9(2)
O16 Sm3 O9 B5 1_545 . 160.2(2)
O7 Sm3 O9 B5 5_565 . 39.5(2)
O16 Sm3 O9 B5 . . 15.0(2)
O12 Sm3 O9 B5 2_545 . -174.4(2)
O19 Sm3 O9 B5 . . -81.5(2)
B9 Sm3 O9 B5 5_565 . 65.5(2)
B5 Sm3 O9 B5 1_545 . 173.6(3)
B7 Sm3 O9 B5 2_545 . -142.1(2)
O19 Sm3 O9 Sm4 2 . 63.26(14)
O8 Sm3 O9 Sm4 5_565 . -157.61(12)
O6 Sm3 O9 Sm4 1_545 . -14.16(13)
O16 Sm3 O9 Sm4 1_545 . -82.03(11)
O7 Sm3 O9 Sm4 5_565 . 157.28(10)
O16 Sm3 O9 Sm4 . . 132.83(14)
O12 Sm3 O9 Sm4 2_545 . -56.6(2)
O19 Sm3 O9 Sm4 . . 36.26(10)
B9 Sm3 O9 Sm4 5_565 . -176.70(12)
B5 Sm3 O9 Sm4 1_545 . -68.61(12)
B7 Sm3 O9 Sm4 2_545 . -24.27(19)
O11 Sm1 O10 B6 5_575 . -79.5(4)
O16 Sm1 O10 B6 . . -2.3(4)
O4 Sm1 O10 B6 1_565 . 172.6(3)
O13 Sm1 O10 B6 . . -163.0(4)
O8 Sm1 O10 B6 5_575 . 40.2(4)
O14 Sm1 O10 B6 1_565 . 121.8(4)
O8 Sm1 O10 B6 5_565 . -75.0(4)
O22 Sm1 O10 B6 1_565 . 53.2(4)
B9 Sm1 O10 B6 5_565 . -74.3(4)
B5 Sm1 O10 B6 . . 19.2(4)
B4 Sm1 O10 B6 . . -171.8(5)
O11 Sm1 O10 B4 5_575 . 92.3(2)
O16 Sm1 O10 B4 . . 169.5(2)
O4 Sm1 O10 B4 1_565 . -15.6(3)
O13 Sm1 O10 B4 . . 8.8(2)
O8 Sm1 O10 B4 5_575 . -148.0(2)
O14 Sm1 O10 B4 1_565 . -66.4(2)
O8 Sm1 O10 B4 5_565 . 96.8(2)
O22 Sm1 O10 B4 1_565 . -135.0(3)
B9 Sm1 O10 B4 5_565 . 97.5(2)
B5 Sm1 O10 B4 . . -169.0(3)
O11 Sm1 O10 Sm2 5_575 1_565 -175.72(9)
O16 Sm1 O10 Sm2 . 1_565 -98.49(10)
O4 Sm1 O10 Sm2 1_565 1_565 76.41(12)
O13 Sm1 O10 Sm2 . 1_565 100.77(12)
O8 Sm1 O10 Sm2 5_575 1_565 -56.04(18)
O14 Sm1 O10 Sm2 1_565 1_565 25.56(8)
O8 Sm1 O10 Sm2 5_565 1_565 -171.20(11)
O22 Sm1 O10 Sm2 1_565 1_565 -43.05(8)
B9 Sm1 O10 Sm2 5_565 1_565 -170.51(10)
B5 Sm1 O10 Sm2 . 1_565 -76.99(13)
B4 Sm1 O10 Sm2 . 1_565 92.0(2)
O11 Sm1 O13 B4 5_575 . -132.7(2)
O16 Sm1 O13 B4 . . -34.9(3)
O4 Sm1 O13 B4 1_565 . 148.1(3)
O10 Sm1 O13 B4 . . -8.9(2)
O8 Sm1 O13 B4 5_575 . 142.6(2)
O14 Sm1 O13 B4 1_565 . 75.8(2)
O8 Sm1 O13 B4 5_565 . -81.6(2)
O22 Sm1 O13 B4 1_565 . 24.9(3)
B9 Sm1 O13 B4 5_565 . -105.5(2)
B5 Sm1 O13 B4 . . -6.7(3)
O11 Sm1 O13 B3 5_575 . 12.7(3)
O16 Sm1 O13 B3 . . 110.5(3)
O4 Sm1 O13 B3 1_565 . -66.5(3)
O10 Sm1 O13 B3 . . 136.5(3)
O8 Sm1 O13 B3 5_575 . -72.0(3)
O14 Sm1 O13 B3 1_565 . -138.8(3)
O8 Sm1 O13 B3 5_565 . 63.8(3)
O22 Sm1 O13 B3 1_565 . 170.3(3)
B9 Sm1 O13 B3 5_565 . 39.9(3)
B5 Sm1 O13 B3 . . 138.7(3)
B4 Sm1 O13 B3 . . 145.4(4)
O11 Sm1 O13 Sm5 5_575 7_565 117.08(10)
O16 Sm1 O13 Sm5 . 7_565 -145.06(10)
O4 Sm1 O13 Sm5 1_565 7_565 37.94(9)
O10 Sm1 O13 Sm5 . 7_565 -119.10(13)
O8 Sm1 O13 Sm5 5_575 7_565 32.4(2)
O14 Sm1 O13 Sm5 1_565 7_565 -34.43(9)
O8 Sm1 O13 Sm5 5_565 7_565 168.19(10)
O22 Sm1 O13 Sm5 1_565 7_565 -85.26(10)
B9 Sm1 O13 Sm5 5_565 7_565 144.33(11)
B5 Sm1 O13 Sm5 . 7_565 -116.91(12)
B4 Sm1 O13 Sm5 . 7_565 -110.2(2)
O2 Sm2 O14 B4 1_545 . -160.6(3)
O17 Sm2 O14 B4 1_545 . 143.2(2)
O22 Sm2 O14 B4 . . 71.8(3)
O18 Sm2 O14 B4 1_545 . -112.1(3)
O1 Sm2 O14 B4 . . -64.2(2)
O20 Sm2 O14 B4 . . -21.5(3)
O17 Sm2 O14 B4 . . 15.3(2)
O10 Sm2 O14 B4 1_545 . 139.6(3)
B6 Sm2 O14 B4 . . 40.8(3)
B2 Sm2 O14 B4 . . 10.4(3)
B8 Sm2 O14 B4 . . -44.4(3)
O2 Sm2 O14 Sm5 1_545 7 -25.65(12)
O17 Sm2 O14 Sm5 1_545 7 -81.92(15)
O22 Sm2 O14 Sm5 . 7 -153.30(16)
O18 Sm2 O14 Sm5 1_545 7 22.8(2)
O1 Sm2 O14 Sm5 . 7 70.74(14)
O20 Sm2 O14 Sm5 . 7 113.44(14)
O17 Sm2 O14 Sm5 . 7 150.25(14)
O10 Sm2 O14 Sm5 1_545 7 -85.47(14)
B6 Sm2 O14 Sm5 . 7 175.67(18)
B2 Sm2 O14 Sm5 . 7 145.26(14)
B8 Sm2 O14 Sm5 . 7 90.48(15)
O2 Sm2 O14 Sm1 1_545 1_545 87.06(12)
O17 Sm2 O14 Sm1 1_545 1_545 30.78(16)
O22 Sm2 O14 Sm1 . 1_545 -40.59(11)
O18 Sm2 O14 Sm1 1_545 1_545 135.50(11)
O1 Sm2 O14 Sm1 . 1_545 -176.55(13)
O20 Sm2 O14 Sm1 . 1_545 -133.86(10)
O17 Sm2 O14 Sm1 . 1_545 -97.05(11)
O10 Sm2 O14 Sm1 1_545 1_545 27.24(9)
B6 Sm2 O14 Sm1 . 1_545 -71.63(13)
B2 Sm2 O14 Sm1 . 1_545 -102.04(13)
B8 Sm2 O14 Sm1 . 1_545 -156.82(12)
O11 Sm1 O16 B5 5_575 . 171.5(3)
O4 Sm1 O16 B5 1_565 . -122.9(3)
O10 Sm1 O16 B5 . . 43.8(3)
O13 Sm1 O16 B5 . . 65.3(3)
O8 Sm1 O16 B5 5_575 . -113.5(3)
O14 Sm1 O16 B5 1_565 . -21.8(3)
O8 Sm1 O16 B5 5_565 . 114.1(3)
O22 Sm1 O16 B5 1_565 . -19.8(2)
B9 Sm1 O16 B5 5_565 . 144.3(3)
B4 Sm1 O16 B5 . . 49.0(3)
O11 Sm1 O16 Sm3 5_575 1_565 -81.01(12)
O4 Sm1 O16 Sm3 1_565 1_565 -15.5(4)
O10 Sm1 O16 Sm3 . 1_565 151.23(12)
O13 Sm1 O16 Sm3 . 1_565 172.78(9)
O8 Sm1 O16 Sm3 5_575 1_565 -6.01(9)
O14 Sm1 O16 Sm3 1_565 1_565 85.65(13)
O8 Sm1 O16 Sm3 5_565 1_565 -138.47(12)
O22 Sm1 O16 Sm3 1_565 1_565 87.61(14)
B9 Sm1 O16 Sm3 5_565 1_565 -108.30(14)
B5 Sm1 O16 Sm3 . 1_565 107.4(3)
B4 Sm1 O16 Sm3 . 1_565 156.44(11)
O11 Sm1 O16 Sm3 5_575 . 63.06(12)
O4 Sm1 O16 Sm3 1_565 . 128.6(3)
O10 Sm1 O16 Sm3 . . -64.70(12)
O13 Sm1 O16 Sm3 . . -43.14(16)
O8 Sm1 O16 Sm3 5_575 . 138.06(13)
O14 Sm1 O16 Sm3 1_565 . -130.28(11)
O8 Sm1 O16 Sm3 5_565 . 5.60(9)
O22 Sm1 O16 Sm3 1_565 . -128.32(16)
B9 Sm1 O16 Sm3 5_565 . 35.77(13)
B5 Sm1 O16 Sm3 . . -108.5(3)
B4 Sm1 O16 Sm3 . . -59.49(14)
O19 Sm3 O16 B5 2 . 111.4(2)
O8 Sm3 O16 B5 5_565 . -115.5(2)
O6 Sm3 O16 B5 1_545 . 49.4(3)
O16 Sm3 O16 B5 1_545 . -63.2(3)
O7 Sm3 O16 B5 5_565 . -177.5(2)
O12 Sm3 O16 B5 2_545 . 170.6(2)
O19 Sm3 O16 B5 . . 46.0(2)
O9 Sm3 O16 B5 . . -16.2(2)
B9 Sm3 O16 B5 5_565 . -146.1(3)
B5 Sm3 O16 B5 1_545 . -37.0(2)
B7 Sm3 O16 B5 2_545 . 106.0(4)
O19 Sm3 O16 Sm1 2 . -139.17(12)
O8 Sm3 O16 Sm1 5_565 . -6.05(10)
O6 Sm3 O16 Sm1 1_545 . 158.89(8)
O16 Sm3 O16 Sm1 1_545 . 46.3(2)
O7 Sm3 O16 Sm1 5_565 . -68.04(11)
O12 Sm3 O16 Sm1 2_545 . -79.9(2)
O19 Sm3 O16 Sm1 . . 155.45(13)
O9 Sm3 O16 Sm1 . . 93.26(13)
B9 Sm3 O16 Sm1 5_565 . -36.62(12)
B5 Sm3 O16 Sm1 1_545 . 72.47(14)
B7 Sm3 O16 Sm1 2_545 . -144.5(3)
O19 Sm3 O16 Sm3 2 1_565 -5.46(15)
O8 Sm3 O16 Sm3 5_565 1_565 127.66(16)
O6 Sm3 O16 Sm3 1_545 1_565 -67.4(2)
O16 Sm3 O16 Sm3 1_545 1_565 180.0
O7 Sm3 O16 Sm3 5_565 1_565 65.67(14)
O12 Sm3 O16 Sm3 2_545 1_565 53.8(2)
O19 Sm3 O16 Sm3 . 1_565 -70.84(14)
O9 Sm3 O16 Sm3 . 1_565 -133.03(18)
B9 Sm3 O16 Sm3 5_565 1_565 97.09(16)
B5 Sm3 O16 Sm3 1_545 1_565 -153.82(14)
B7 Sm3 O16 Sm3 2_545 1_565 -10.8(4)
O2 Sm2 O17 B6 1_545 . 60.1(3)
O17 Sm2 O17 B6 1_545 . -73.4(3)
O14 Sm2 O17 B6 . . 52.7(2)
O22 Sm2 O17 B6 . . -20.1(2)
O18 Sm2 O17 B6 1_545 . -172.6(2)
O1 Sm2 O17 B6 . . 130.5(2)
O20 Sm2 O17 B6 . . -166.5(2)
O10 Sm2 O17 B6 1_545 . -10.9(2)
B2 Sm2 O17 B6 . . -136.8(3)
B8 Sm2 O17 B6 . . 157.7(2)
O2 Sm2 O17 B2 1_545 . -163.1(2)
O17 Sm2 O17 B2 1_545 . 63.4(3)
O14 Sm2 O17 B2 . . -170.5(2)
O22 Sm2 O17 B2 . . 116.7(2)
O18 Sm2 O17 B2 1_545 . -35.9(2)
O1 Sm2 O17 B2 . . -92.7(2)
O20 Sm2 O17 B2 . . -29.7(2)
O10 Sm2 O17 B2 1_545 . 125.9(2)
B6 Sm2 O17 B2 . . 136.8(3)
B8 Sm2 O17 B2 . . -65.6(2)
O2 Sm2 O17 Sm2 1_545 1_565 -46.5(2)
O17 Sm2 O17 Sm2 1_545 1_565 180.0
O14 Sm2 O17 Sm2 . 1_565 -53.93(13)
O22 Sm2 O17 Sm2 . 1_565 -126.71(17)
O18 Sm2 O17 Sm2 1_545 1_565 80.75(16)
O1 Sm2 O17 Sm2 . 1_565 23.92(12)
O20 Sm2 O17 Sm2 . 1_565 86.89(15)
O10 Sm2 O17 Sm2 1_545 1_565 -117.48(13)
B6 Sm2 O17 Sm2 . 1_565 -106.6(3)
B2 Sm2 O17 Sm2 . 1_565 116.6(3)
B8 Sm2 O17 Sm2 . 1_565 51.07(14)
O5 Sm4 O19 B7 1_545 . -157.1(3)
O23 Sm4 O19 B7 4 . 49.5(3)
O18 Sm4 O19 B7 4_545 . 100.4(3)
O9 Sm4 O19 B7 . . -77.5(3)
O20 Sm4 O19 B7 4 . 3.2(3)
O21 Sm4 O19 B7 . . -96.7(3)
O12 Sm4 O19 B7 1_545 . 146.4(3)
B8 Sm4 O19 B7 4 . 30.6(3)
B8 Sm4 O19 B7 4_545 . 134.7(3)
Sm2 Sm4 O19 B7 4 . 39.8(3)
Sm3 Sm4 O19 B7 . . -119.3(3)
O5 Sm4 O19 Sm3 1_545 2 73.60(15)
O23 Sm4 O19 Sm3 4 2 -79.75(15)
O18 Sm4 O19 Sm3 4_545 2 -28.8(2)
O9 Sm4 O19 Sm3 . 2 153.23(18)
O20 Sm4 O19 Sm3 4 2 -126.05(14)
O21 Sm4 O19 Sm3 . 2 134.00(18)
O12 Sm4 O19 Sm3 1_545 2 17.09(12)
B8 Sm4 O19 Sm3 4 2 -98.70(16)
B8 Sm4 O19 Sm3 4_545 2 5.4(2)
Sm2 Sm4 O19 Sm3 4 2 -89.5(2)
Sm3 Sm4 O19 Sm3 . 2 111.38(19)
O5 Sm4 O19 Sm3 1_545 . -37.78(11)
O23 Sm4 O19 Sm3 4 . 168.87(13)
O18 Sm4 O19 Sm3 4_545 . -140.23(12)
O9 Sm4 O19 Sm3 . . 41.85(11)
O20 Sm4 O19 Sm3 4 . 122.57(11)
O21 Sm4 O19 Sm3 . . 22.6(3)
O12 Sm4 O19 Sm3 1_545 . -94.29(12)
B8 Sm4 O19 Sm3 4 . 149.92(12)
B8 Sm4 O19 Sm3 4_545 . -105.94(15)
Sm2 Sm4 O19 Sm3 4 . 159.14(6)
O19 Sm3 O19 B7 2 . -74.4(2)
O8 Sm3 O19 B7 5_565 . 56.9(3)
O6 Sm3 O19 B7 1_545 . -152.0(3)
O16 Sm3 O19 B7 1_545 . 153.0(2)
O7 Sm3 O19 B7 5_565 . -38.5(3)
O16 Sm3 O19 B7 . . 25.9(2)
O12 Sm3 O19 B7 2_545 . -124.7(2)
O9 Sm3 O19 B7 . . 81.1(3)
B9 Sm3 O19 B7 5_565 . 3.7(3)
B5 Sm3 O19 B7 1_545 . 140.4(3)
B7 Sm3 O19 B7 2_545 . -137.5(2)
O19 Sm3 O19 Sm3 2 2 41.04(14)
O8 Sm3 O19 Sm3 5_565 2 172.28(13)
O6 Sm3 O19 Sm3 1_545 2 -36.61(8)
O16 Sm3 O19 Sm3 1_545 2 -91.61(11)
O7 Sm3 O19 Sm3 5_565 2 76.88(15)
O16 Sm3 O19 Sm3 . 2 141.26(12)
O12 Sm3 O19 Sm3 2_545 2 -9.25(14)
O9 Sm3 O19 Sm3 . 2 -163.52(15)
B9 Sm3 O19 Sm3 5_565 2 119.11(19)
B5 Sm3 O19 Sm3 1_545 2 -104.19(12)
B7 Sm3 O19 Sm3 2_545 2 -22.15(12)
O19 Sm3 O19 Sm4 2 . 166.84(9)
O8 Sm3 O19 Sm4 5_565 . -61.9(2)
O6 Sm3 O19 Sm4 1_545 . 89.18(12)
O16 Sm3 O19 Sm4 1_545 . 34.19(14)
O7 Sm3 O19 Sm4 5_565 . -157.32(10)
O16 Sm3 O19 Sm4 . . -92.95(12)
O12 Sm3 O19 Sm4 2_545 . 116.54(11)
O9 Sm3 O19 Sm4 . . -37.73(10)
B9 Sm3 O19 Sm4 5_565 . -115.10(19)
B5 Sm3 O19 Sm4 1_545 . 21.60(13)
B7 Sm3 O19 Sm4 2_545 . 103.64(14)
O2 Sm2 O20 B2 1_545 . 171.3(2)
O17 Sm2 O20 B2 1_545 . -88.7(2)
O14 Sm2 O20 B2 . . 77.4(2)
O22 Sm2 O20 B2 . . 1.1(2)
O18 Sm2 O20 B2 1_545 . -156.4(2)
O1 Sm2 O20 B2 . . 126.1(3)
O17 Sm2 O20 B2 . . 29.1(2)
O10 Sm2 O20 B2 1_545 . -46.9(4)
B6 Sm2 O20 B2 . . 22.4(2)
B8 Sm2 O20 B2 . . 125.2(3)
O2 Sm2 O20 B8 1_545 . 46.0(3)
O17 Sm2 O20 B8 1_545 . 146.1(2)
O14 Sm2 O20 B8 . . -47.8(2)
O22 Sm2 O20 B8 . . -124.2(2)
O18 Sm2 O20 B8 1_545 . 78.3(2)
O1 Sm2 O20 B8 . . 0.9(2)
O17 Sm2 O20 B8 . . -96.1(2)
O10 Sm2 O20 B8 1_545 . -172.2(3)
B6 Sm2 O20 B8 . . -102.8(2)
B2 Sm2 O20 B8 . . -125.2(3)
O2 Sm2 O20 Sm4 1_545 4_545 -52.0(2)
O17 Sm2 O20 Sm4 1_545 4_545 48.05(12)
O14 Sm2 O20 Sm4 . 4_545 -145.85(10)
O22 Sm2 O20 Sm4 . 4_545 137.80(10)
O18 Sm2 O20 Sm4 1_545 4_545 -19.70(9)
O1 Sm2 O20 Sm4 . 4_545 -97.16(12)
O17 Sm2 O20 Sm4 . 4_545 165.83(15)
O10 Sm2 O20 Sm4 1_545 4_545 89.8(3)
B6 Sm2 O20 Sm4 . 4_545 159.13(13)
B2 Sm2 O20 Sm4 . 4_545 136.7(3)
B8 Sm2 O20 Sm4 . 4_545 -98.0(2)
O5 Sm4 O21 B2 1_545 . 111.0(3)
O23 Sm4 O21 B2 4 . -86.0(3)
O18 Sm4 O21 B2 4_545 . -139.3(3)
O19 Sm4 O21 B2 . . 53.2(4)
O9 Sm4 O21 B2 . . 35.2(3)
O20 Sm4 O21 B2 4 . -59.7(3)
O12 Sm4 O21 B2 1_545 . 154.0(2)
B8 Sm4 O21 B2 4 . -75.1(3)
B8 Sm4 O21 B2 4_545 . -165.2(3)
Sm2 Sm4 O21 B2 4 . -102.6(3)
Sm3 Sm4 O21 B2 . . 68.3(3)
O5 Sm4 O21 B2 1_545 4_545 -68.8(3)
O23 Sm4 O21 B2 4 4_545 94.3(3)
O18 Sm4 O21 B2 4_545 4_545 40.9(3)
O19 Sm4 O21 B2 . 4_545 -126.6(3)
O9 Sm4 O21 B2 . 4_545 -144.6(3)
O20 Sm4 O21 B2 4 4_545 120.5(3)
O12 Sm4 O21 B2 1_545 4_545 -25.7(3)
B8 Sm4 O21 B2 4 4_545 105.2(3)
B8 Sm4 O21 B2 4_545 4_545 15.0(3)
Sm2 Sm4 O21 B2 4 4_545 77.7(2)
Sm3 Sm4 O21 B2 . 4_545 -111.4(2)
O2 Sm2 O22 B6 1_545 . -126.5(2)
O17 Sm2 O22 B6 1_545 . 159.0(2)
O14 Sm2 O22 B6 . . -73.8(2)
O18 Sm2 O22 B6 1_545 . 113.8(3)
O1 Sm2 O22 B6 . . -16.5(3)
O20 Sm2 O22 B6 . . 47.0(2)
O17 Sm2 O22 B6 . . 20.2(2)
O10 Sm2 O22 B6 1_545 . -150.8(2)
B2 Sm2 O22 B6 . . 47.6(2)
B8 Sm2 O22 B6 . . 18.0(3)
O2 Sm2 O22 B5 1_545 1_545 65.7(3)
O17 Sm2 O22 B5 1_545 1_545 -8.8(3)
O14 Sm2 O22 B5 . 1_545 118.4(3)
O18 Sm2 O22 B5 1_545 1_545 -54.1(4)
O1 Sm2 O22 B5 . 1_545 175.7(3)
O20 Sm2 O22 B5 . 1_545 -120.8(3)
O17 Sm2 O22 B5 . 1_545 -147.6(3)
O10 Sm2 O22 B5 1_545 1_545 41.3(3)
B6 Sm2 O22 B5 . 1_545 -167.8(4)
B2 Sm2 O22 B5 . 1_545 -120.2(3)
B8 Sm2 O22 B5 . 1_545 -149.8(3)
O2 Sm2 O22 Sm1 1_545 1_545 -18.10(13)
O17 Sm2 O22 Sm1 1_545 1_545 -92.58(10)
O14 Sm2 O22 Sm1 . 1_545 34.59(9)
O18 Sm2 O22 Sm1 1_545 1_545 -137.8(2)
O1 Sm2 O22 Sm1 . 1_545 91.93(12)
O20 Sm2 O22 Sm1 . 1_545 155.45(9)
O17 Sm2 O22 Sm1 . 1_545 128.62(13)
O10 Sm2 O22 Sm1 1_545 1_545 -42.41(8)
B6 Sm2 O22 Sm1 . 1_545 108.4(2)
B2 Sm2 O22 Sm1 . 1_545 156.00(14)
B8 Sm2 O22 Sm1 . 1_545 126.41(11)
O3 Sm5 O23 B8 7 . -59.6(3)
O15 Sm5 O23 B8 7 . -141.5(2)
O14 Sm5 O23 B8 7 . 121.3(5)
O4 Sm5 O23 B8 7 . 164.1(2)
O1 Sm5 O23 B8 . . -9.5(2)
O13 Sm5 O23 B8 7_565 . 97.9(2)
O15 Sm5 O23 B8 7_565 . 95.6(3)
O7 Sm5 O23 B8 7 . 163.5(3)
O2 Sm5 O23 B8 7_565 . 45.6(3)
B10 Sm5 O23 B8 7_565 . 129.1(3)
B3 Sm5 O23 B8 7 . -165.1(2)
O3 Sm5 O23 B10 7 7_565 171.3(2)
O15 Sm5 O23 B10 7 7_565 89.4(2)
O14 Sm5 O23 B10 7 7_565 -7.8(7)
O4 Sm5 O23 B10 7 7_565 35.0(2)
O1 Sm5 O23 B10 . 7_565 -138.6(3)
O13 Sm5 O23 B10 7_565 7_565 -31.2(2)
O15 Sm5 O23 B10 7_565 7_565 -33.6(2)
O7 Sm5 O23 B10 7 7_565 34.4(2)
O2 Sm5 O23 B10 7_565 7_565 -83.6(2)
B3 Sm5 O23 B10 7 7_565 65.8(2)
O3 Sm5 O23 Sm4 7 4_545 50.85(16)
O15 Sm5 O23 Sm4 7 4_545 -31.09(13)
O14 Sm5 O23 Sm4 7 4_545 -128.2(5)
O4 Sm5 O23 Sm4 7 4_545 -85.43(13)
O1 Sm5 O23 Sm4 . 4_545 100.97(15)
O13 Sm5 O23 Sm4 7_565 4_545 -151.67(11)
O15 Sm5 O23 Sm4 7_565 4_545 -154.02(17)
O7 Sm5 O23 Sm4 7 4_545 -86.09(14)
O2 Sm5 O23 Sm4 7_565 4_545 155.98(10)
B10 Sm5 O23 Sm4 7_565 4_545 -120.5(3)
B3 Sm5 O23 Sm4 7 4_545 -54.64(15)
B4 O2 B1 O1 . . -77.1(4)
Sm2 O2 B1 O1 1_565 . 59.0(4)
Sm5 O2 B1 O1 7_565 . 179.6(3)
B4 O2 B1 O3 . . 52.1(5)
Sm2 O2 B1 O3 1_565 . -171.8(2)
Sm5 O2 B1 O3 7_565 . -51.3(4)
B4 O2 B1 O3 . 7_565 153.1(3)
Sm2 O2 B1 O3 1_565 7_565 -70.8(4)
Sm5 O2 B1 O3 7_565 7_565 49.8(3)
B4 O2 B1 B1 . 7_565 103.0(5)
Sm2 O2 B1 B1 1_565 7_565 -120.8(4)
Sm5 O2 B1 B1 7_565 7_565 -0.3(5)
B8 O1 B1 O2 . . -67.7(5)
Sm2 O1 B1 O2 . . 46.7(4)
Sm5 O1 B1 O2 . . 179.6(3)
B8 O1 B1 O3 . . 164.3(3)
Sm2 O1 B1 O3 . . -81.3(3)
Sm5 O1 B1 O3 . . 51.6(3)
B8 O1 B1 O3 . 7_565 59.5(5)
Sm2 O1 B1 O3 . 7_565 173.9(3)
Sm5 O1 B1 O3 . 7_565 -53.2(4)
B8 O1 B1 B1 . 7_565 112.1(5)
Sm2 O1 B1 B1 . 7_565 -133.4(4)
Sm5 O1 B1 B1 . 7_565 -0.6(5)
B1 O3 B1 O2 7_565 . 112.2(4)
Sm5 O3 B1 O2 7 . -53.2(5)
B1 O3 B1 O1 7_565 . -118.4(4)
Sm5 O3 B1 O1 7 . 76.1(4)
B1 O3 B1 O3 7_565 7_565 0.0
Sm5 O3 B1 O3 7 7_565 -165.5(3)
Sm5 O3 B1 B1 7 7_565 -165.5(3)
B2 O21 B2 O21 4_545 4 -111.5(6)
Sm4 O21 B2 O21 . 4 68.8(3)
B2 O21 B2 O17 4_545 . 126.1(3)
Sm4 O21 B2 O17 . . -53.6(4)
B2 O21 B2 O20 4_545 . 16.0(5)
Sm4 O21 B2 O20 . . -163.7(2)
B2 O21 B2 Sm2 4_545 . 69.5(4)
Sm4 O21 B2 Sm2 . . -110.15(15)
B6 O17 B2 O21 . . 15.3(7)
Sm2 O17 B2 O21 1_565 . 155.9(3)
Sm2 O17 B2 O21 . . -75.7(3)
B6 O17 B2 O21 . 4 -109.9(5)
Sm2 O17 B2 O21 1_565 4 30.6(3)
Sm2 O17 B2 O21 . 4 159.1(3)
B6 O17 B2 O20 . . 133.5(4)
Sm2 O17 B2 O20 1_565 . -86.0(3)
Sm2 O17 B2 O20 . . 42.4(3)
B6 O17 B2 Sm2 . . 91.0(5)
Sm2 O17 B2 Sm2 1_565 . -128.48(17)
B8 O20 B2 O21 . . 166.6(3)
Sm4 O20 B2 O21 4_545 . -36.6(5)
Sm2 O20 B2 O21 . . 72.7(3)
B8 O20 B2 O21 . 4 -64.5(5)
Sm4 O20 B2 O21 4_545 4 92.3(4)
Sm2 O20 B2 O21 . 4 -158.4(3)
B8 O20 B2 O17 . . 50.3(5)
Sm4 O20 B2 O17 4_545 . -153.0(3)
Sm2 O20 B2 O17 . . -43.7(3)
B8 O20 B2 Sm2 . . 93.9(3)
Sm4 O20 B2 Sm2 4_545 . -109.3(3)
O17 Sm2 B2 O21 1_545 . -15.1(2)
O14 Sm2 B2 O21 . . 124.5(2)
O22 Sm2 B2 O21 . . 63.2(2)
O18 Sm2 B2 O21 1_545 . -95.7(2)
O1 Sm2 B2 O21 . . -163.8(2)
O20 Sm2 B2 O21 . . -117.9(3)
O17 Sm2 B2 O21 . . 114.3(3)
O10 Sm2 B2 O21 1_545 . 40.5(3)
B6 Sm2 B2 O21 . . 89.7(2)
B8 Sm2 B2 O21 . . -149.6(3)
O17 Sm2 B2 O21 1_545 4 167.4(7)
O14 Sm2 B2 O21 . 4 -53.0(7)
O22 Sm2 B2 O21 . 4 -114.3(7)
O18 Sm2 B2 O21 1_545 4 86.9(7)
O1 Sm2 B2 O21 . 4 18.7(7)
O20 Sm2 B2 O21 . 4 64.7(7)
O17 Sm2 B2 O21 . 4 -63.1(7)
O10 Sm2 B2 O21 1_545 4 -136.9(7)
B6 Sm2 B2 O21 . 4 -87.7(7)
B8 Sm2 B2 O21 . 4 33.0(7)
O17 Sm2 B2 O17 1_545 . -129.4(2)
O14 Sm2 B2 O17 . . 10.1(2)
O22 Sm2 B2 O17 . . -51.1(2)
O18 Sm2 B2 O17 1_545 . 150.0(2)
O1 Sm2 B2 O17 . . 81.9(2)
O20 Sm2 B2 O17 . . 127.8(3)
O10 Sm2 B2 O17 1_545 . -73.8(2)
B6 Sm2 B2 O17 . . -24.60(19)
B8 Sm2 B2 O17 . . 96.1(2)
O17 Sm2 B2 O20 1_545 . 102.8(2)
O14 Sm2 B2 O20 . . -117.7(2)
O22 Sm2 B2 O20 . . -178.9(2)
O18 Sm2 B2 O20 1_545 . 22.2(2)
O1 Sm2 B2 O20 . . -45.9(2)
O17 Sm2 B2 O20 . . -127.8(3)
O10 Sm2 B2 O20 1_545 . 158.39(19)
B6 Sm2 B2 O20 . . -152.4(3)
B8 Sm2 B2 O20 . . -31.7(2)
B9 O11 B3 O4 1_565 . -165.8(3)
Sm1 O11 B3 O4 5_575 . -16.5(5)
B9 O11 B3 O13 1_565 . 68.5(4)
Sm1 O11 B3 O13 5_575 . -142.2(3)
B9 O11 B3 O15 1_565 . -44.2(5)
Sm1 O11 B3 O15 5_575 . 105.1(4)
B9 O11 B3 Sm5 1_565 7 -102.8(9)
Sm1 O11 B3 Sm5 5_575 7 46.5(11)
B9 O4 B3 O11 . . 60.8(5)
Sm1 O4 B3 O11 1_545 . -93.6(3)
Sm5 O4 B3 O11 7 . 160.6(3)
B9 O4 B3 O13 . . -178.1(3)
Sm1 O4 B3 O13 1_545 . 27.5(4)
Sm5 O4 B3 O13 7 . -78.3(3)
B9 O4 B3 O15 . . -65.8(4)
Sm1 O4 B3 O15 1_545 . 139.7(2)
Sm5 O4 B3 O15 7 . 33.9(3)
B9 O4 B3 Sm5 . 7 -99.8(3)
Sm1 O4 B3 Sm5 1_545 7 105.78(19)
B4 O13 B3 O11 . . 152.8(3)
Sm1 O13 B3 O11 . . 19.3(4)
Sm5 O13 B3 O11 7_565 . -86.3(3)
B4 O13 B3 O4 . . 27.0(5)
Sm1 O13 B3 O4 . . -106.5(3)
Sm5 O13 B3 O4 7_565 . 147.8(3)
B4 O13 B3 O15 . . -86.6(4)
Sm1 O13 B3 O15 . . 139.9(2)
Sm5 O13 B3 O15 7_565 . 34.3(3)
B4 O13 B3 Sm5 . 7 -30.0(4)
Sm1 O13 B3 Sm5 . 7 -163.47(14)
Sm5 O13 B3 Sm5 7_565 7 90.88(13)
B10 O15 B3 O11 . . -2.5(6)
Sm5 O15 B3 O11 7 . -161.0(3)
Sm5 O15 B3 O11 7_565 . 81.2(3)
B10 O15 B3 O4 . . 123.8(4)
Sm5 O15 B3 O4 7 . -34.8(3)
Sm5 O15 B3 O4 7_565 . -152.5(2)
B10 O15 B3 O13 . . -116.5(4)
Sm5 O15 B3 O13 7 . 85.0(3)
Sm5 O15 B3 O13 7_565 . -32.7(3)
B10 O15 B3 Sm5 . 7 158.5(4)
Sm5 O15 B3 Sm5 7_565 7 -117.74(12)
Sm2 O14 B4 O13 . . -176.1(2)
Sm5 O14 B4 O13 7 . 45.3(4)
Sm1 O14 B4 O13 1_545 . -63.8(3)
Sm2 O14 B4 O10 . . -59.2(4)
Sm5 O14 B4 O10 7 . 162.2(2)
Sm1 O14 B4 O10 1_545 . 53.2(3)
Sm2 O14 B4 O2 . . 62.2(3)
Sm5 O14 B4 O2 7 . -76.4(3)
Sm1 O14 B4 O2 1_545 . 174.6(2)
Sm2 O14 B4 Sm1 . . -117.0(3)
Sm5 O14 B4 Sm1 7 . 104.4(4)
Sm1 O14 B4 Sm1 1_545 . -4.6(5)
B3 O13 B4 O14 . . -3.2(5)
Sm1 O13 B4 O14 . . 136.2(3)
Sm5 O13 B4 O14 7_565 . -119.9(3)
B3 O13 B4 O10 . . -126.9(4)
Sm1 O13 B4 O10 . . 12.4(3)
Sm5 O13 B4 O10 7_565 . 116.3(3)
B3 O13 B4 O2 . . 121.9(4)
Sm1 O13 B4 O2 . . -98.8(3)
Sm5 O13 B4 O2 7_565 . 5.1(4)
B3 O13 B4 Sm1 . . -139.3(4)
Sm5 O13 B4 Sm1 7_565 . 103.94(18)
B6 O10 B4 O14 . . 36.4(5)
Sm1 O10 B4 O14 . . -136.4(3)
Sm2 O10 B4 O14 1_565 . 126.3(3)
B6 O10 B4 O13 . . 160.3(3)
Sm1 O10 B4 O13 . . -12.5(3)
Sm2 O10 B4 O13 1_565 . -109.9(3)
B6 O10 B4 O2 . . -88.5(5)
Sm1 O10 B4 O2 . . 98.7(3)
Sm2 O10 B4 O2 1_565 . 1.4(3)
B6 O10 B4 Sm1 . . 172.8(4)
Sm2 O10 B4 Sm1 1_565 . -97.35(13)
B1 O2 B4 O14 . . 13.3(5)
Sm2 O2 B4 O14 1_565 . -127.5(3)
Sm5 O2 B4 O14 7_565 . 121.6(3)
B1 O2 B4 O13 . . -112.7(4)
Sm2 O2 B4 O13 1_565 . 106.4(3)
Sm5 O2 B4 O13 7_565 . -4.4(3)
B1 O2 B4 O10 . . 139.1(3)
Sm2 O2 B4 O10 1_565 . -1.7(4)
Sm5 O2 B4 O10 7_565 . -112.6(3)
B1 O2 B4 Sm1 . . -167.2(3)
Sm2 O2 B4 Sm1 1_565 . 51.9(2)
Sm5 O2 B4 Sm1 7_565 . -58.95(16)
O11 Sm1 B4 O14 5_575 . -25.7(5)
O16 Sm1 B4 O14 . . 70.7(4)
O4 Sm1 B4 O14 1_565 . -112.0(4)
O10 Sm1 B4 O14 . . 81.5(5)
O13 Sm1 B4 O14 . . -82.8(5)
O8 Sm1 B4 O14 5_575 . 168.0(3)
O14 Sm1 B4 O14 1_565 . -175.1(5)
O8 Sm1 B4 O14 5_565 . 8.1(4)
O22 Sm1 B4 O14 1_565 . 120.7(4)
B9 Sm1 B4 O14 5_565 . -5.2(4)
B5 Sm1 B4 O14 . . 91.2(4)
O11 Sm1 B4 O13 5_575 . 57.1(3)
O16 Sm1 B4 O13 . . 153.5(2)
O4 Sm1 B4 O13 1_565 . -29.2(2)
O10 Sm1 B4 O13 . . 164.4(4)
O8 Sm1 B4 O13 5_575 . -109.1(4)
O14 Sm1 B4 O13 1_565 . -92.3(2)
O8 Sm1 B4 O13 5_565 . 90.9(2)
O22 Sm1 B4 O13 1_565 . -156.5(2)
B9 Sm1 B4 O13 5_565 . 77.6(2)
B5 Sm1 B4 O13 . . 174.0(2)
O11 Sm1 B4 O10 5_575 . -107.3(2)
O16 Sm1 B4 O10 . . -10.8(3)
O4 Sm1 B4 O10 1_565 . 166.4(2)
O13 Sm1 B4 O10 . . -164.4(4)
O8 Sm1 B4 O10 5_575 . 86.5(4)
O14 Sm1 B4 O10 1_565 . 103.3(2)
O8 Sm1 B4 O10 5_565 . -73.5(2)
O22 Sm1 B4 O10 1_565 . 39.2(2)
B9 Sm1 B4 O10 5_565 . -86.8(2)
B5 Sm1 B4 O10 . . 9.6(2)
O11 Sm1 B4 O2 5_575 . 155.1(2)
O16 Sm1 B4 O2 . . -108.5(2)
O4 Sm1 B4 O2 1_565 . 68.8(2)
O10 Sm1 B4 O2 . . -97.7(3)
O13 Sm1 B4 O2 . . 97.9(3)
O8 Sm1 B4 O2 5_575 . -11.2(5)
O14 Sm1 B4 O2 1_565 . 5.7(2)
O8 Sm1 B4 O2 5_565 . -171.2(3)
O22 Sm1 B4 O2 1_565 . -58.5(2)
B9 Sm1 B4 O2 5_565 . 175.6(2)
B5 Sm1 B4 O2 . . -88.0(2)
Sm1 O16 B5 O5 . . 154.8(3)
Sm3 O16 B5 O5 1_565 . 44.7(4)
Sm3 O16 B5 O5 . . -89.7(3)
Sm1 O16 B5 O9 . . -88.8(3)
Sm3 O16 B5 O9 1_565 . 161.1(2)
Sm3 O16 B5 O9 . . 26.6(3)
Sm1 O16 B5 O22 . 1_565 33.4(4)
Sm3 O16 B5 O22 1_565 1_565 -76.7(3)
Sm3 O16 B5 O22 . 1_565 148.9(3)
Sm3 O16 B5 Sm1 1_565 . -110.06(19)
Sm3 O16 B5 Sm1 . . 115.45(19)
Sm1 O16 B5 Sm3 . 1_565 110.06(19)
Sm3 O16 B5 Sm3 . 1_565 -134.49(17)
Sm1 O16 B5 Sm3 . . -115.45(19)
Sm3 O16 B5 Sm3 1_565 . 134.49(17)
B7 O5 B5 O16 . . 46.6(5)
Sm4 O5 B5 O16 1_565 . -124.6(3)
B7 O5 B5 O9 . . -72.7(4)
Sm4 O5 B5 O9 1_565 . 116.0(3)
B7 O5 B5 O22 . 1_565 167.9(3)
Sm4 O5 B5 O22 1_565 1_565 -3.3(5)
B7 O5 B5 Sm1 . . 86.6(6)
Sm4 O5 B5 Sm1 1_565 . -84.6(6)
B7 O5 B5 Sm3 . 1_565 81.4(3)
Sm4 O5 B5 Sm3 1_565 1_565 -89.8(3)
B7 O5 B5 Sm3 . . -6.5(4)
Sm4 O5 B5 Sm3 1_565 . -177.75(17)
B6 O9 B5 O16 . . 84.1(4)
Sm4 O9 B5 O16 . . -121.1(3)
Sm3 O9 B5 O16 . . -22.9(3)
B6 O9 B5 O5 . . -157.0(3)
Sm4 O9 B5 O5 . . -2.2(4)
Sm3 O9 B5 O5 . . 96.0(3)
B6 O9 B5 O22 . 1_565 -37.9(5)
Sm4 O9 B5 O22 . 1_565 117.0(3)
Sm3 O9 B5 O22 . 1_565 -144.9(3)
B6 O9 B5 Sm1 . . 33.4(4)
Sm4 O9 B5 Sm1 . . -171.74(12)
Sm3 O9 B5 Sm1 . . -73.60(14)
B6 O9 B5 Sm3 . 1_565 120.6(6)
Sm4 O9 B5 Sm3 . 1_565 -84.5(7)
Sm3 O9 B5 Sm3 . 1_565 13.6(6)
B6 O9 B5 Sm3 . . 107.0(4)
Sm4 O9 B5 Sm3 . . -98.14(18)
O11 Sm1 B5 O16 5_575 . -9.2(3)
O4 Sm1 B5 O16 1_565 . 134.1(3)
O10 Sm1 B5 O16 . . -128.9(3)
O13 Sm1 B5 O16 . . -130.9(2)
O8 Sm1 B5 O16 5_575 . 62.6(3)
O14 Sm1 B5 O16 1_565 . 161.0(3)
O8 Sm1 B5 O16 5_565 . -60.0(3)
O22 Sm1 B5 O16 1_565 . 146.2(4)
B9 Sm1 B5 O16 5_565 . -34.4(3)
B4 Sm1 B5 O16 . . -134.1(3)
O11 Sm1 B5 O5 5_575 . -62.3(6)
O16 Sm1 B5 O5 . . -53.1(5)
O4 Sm1 B5 O5 1_565 . 80.9(6)
O10 Sm1 B5 O5 . . 178.0(6)
O13 Sm1 B5 O5 . . 175.9(5)
O8 Sm1 B5 O5 5_575 . 9.4(6)
O14 Sm1 B5 O5 1_565 . 107.9(6)
O8 Sm1 B5 O5 5_565 . -113.1(6)
O22 Sm1 B5 O5 1_565 . 93.0(6)
B9 Sm1 B5 O5 5_565 . -87.5(6)
B4 Sm1 B5 O5 . . 172.8(6)
O11 Sm1 B5 O9 5_575 . 97.4(2)
O16 Sm1 B5 O9 . . 106.5(4)
O4 Sm1 B5 O9 1_565 . -119.4(3)
O10 Sm1 B5 O9 . . -22.3(2)
O13 Sm1 B5 O9 . . -24.4(3)
O8 Sm1 B5 O9 5_575 . 169.1(2)
O14 Sm1 B5 O9 1_565 . -92.5(2)
O8 Sm1 B5 O9 5_565 . 46.5(2)
O22 Sm1 B5 O9 1_565 . -107.3(3)
B9 Sm1 B5 O9 5_565 . 72.2(2)
B4 Sm1 B5 O9 . . -27.6(2)
O11 Sm1 B5 O22 5_575 1_565 -155.3(2)
O16 Sm1 B5 O22 . 1_565 -146.2(4)
O4 Sm1 B5 O22 1_565 1_565 -12.1(4)
O10 Sm1 B5 O22 . 1_565 85.0(2)
O13 Sm1 B5 O22 . 1_565 82.9(2)
O8 Sm1 B5 O22 5_575 1_565 -83.6(2)
O14 Sm1 B5 O22 1_565 1_565 14.8(2)
O8 Sm1 B5 O22 5_565 1_565 153.8(2)
B9 Sm1 B5 O22 5_565 1_565 179.5(2)
B4 Sm1 B5 O22 . 1_565 79.7(2)
O11 Sm1 B5 Sm3 5_575 1_565 -57.20(14)
O16 Sm1 B5 Sm3 . 1_565 -48.0(2)
O4 Sm1 B5 Sm3 1_565 1_565 86.0(3)
O10 Sm1 B5 Sm3 . 1_565 -176.90(14)
O13 Sm1 B5 Sm3 . 1_565 -178.97(8)
O8 Sm1 B5 Sm3 5_575 1_565 14.54(9)
O14 Sm1 B5 Sm3 1_565 1_565 112.96(10)
O8 Sm1 B5 Sm3 5_565 1_565 -108.03(10)
O22 Sm1 B5 Sm3 1_565 1_565 98.1(2)
B9 Sm1 B5 Sm3 5_565 1_565 -82.39(12)
B4 Sm1 B5 Sm3 . 1_565 177.89(11)
O11 Sm1 B5 Sm3 5_575 . 36.47(14)
O16 Sm1 B5 Sm3 . . 45.6(2)
O4 Sm1 B5 Sm3 1_565 . 179.7(2)
O10 Sm1 B5 Sm3 . . -83.22(12)
O13 Sm1 B5 Sm3 . . -85.30(12)
O8 Sm1 B5 Sm3 5_575 . 108.21(10)
O14 Sm1 B5 Sm3 1_565 . -153.36(10)
O8 Sm1 B5 Sm3 5_565 . -14.35(9)
O22 Sm1 B5 Sm3 1_565 . -168.2(3)
B9 Sm1 B5 Sm3 5_565 . 11.28(13)
B4 Sm1 B5 Sm3 . . -88.44(12)
O19 Sm3 B5 O16 2 . -72.7(2)
O8 Sm3 B5 O16 5_565 . 59.3(2)
O6 Sm3 B5 O16 1_545 . -148.2(2)
O16 Sm3 B5 O16 1_545 . 130.5(2)
O7 Sm3 B5 O16 5_565 . 2.5(2)
O19 Sm3 B5 O16 . . -126.1(3)
O9 Sm3 B5 O16 . . 152.2(4)
B9 Sm3 B5 O16 5_565 . 32.3(2)
B5 Sm3 B5 O16 1_545 . 146.52(18)
B7 Sm3 B5 O16 2_545 . -137.4(3)
O19 Sm3 B5 O5 2 . 33.2(3)
O8 Sm3 B5 O5 5_565 . 165.2(3)
O6 Sm3 B5 O5 1_545 . -42.3(3)
O16 Sm3 B5 O5 1_545 . -123.5(2)
O7 Sm3 B5 O5 5_565 . 108.5(2)
O16 Sm3 B5 O5 . . 106.0(4)
O19 Sm3 B5 O5 . . -20.2(2)
O9 Sm3 B5 O5 . . -101.8(3)
B9 Sm3 B5 O5 5_565 . 138.2(3)
B5 Sm3 B5 O5 1_545 . -107.5(2)
B7 Sm3 B5 O5 2_545 . -31.4(4)
O19 Sm3 B5 O9 2 . 135.08(19)
O8 Sm3 B5 O9 5_565 . -92.9(2)
O6 Sm3 B5 O9 1_545 . 59.6(2)
O16 Sm3 B5 O9 1_545 . -21.7(2)
O7 Sm3 B5 O9 5_565 . -149.66(19)
O16 Sm3 B5 O9 . . -152.2(4)
O19 Sm3 B5 O9 . . 81.7(2)
B9 Sm3 B5 O9 5_565 . -119.9(2)
B5 Sm3 B5 O9 1_545 . -5.7(3)
B7 Sm3 B5 O9 2_545 . 70.4(3)
O19 Sm3 B5 O22 2 1_565 -137.1(5)
O8 Sm3 B5 O22 5_565 1_565 -5.1(5)
O6 Sm3 B5 O22 1_545 1_565 147.4(5)
O16 Sm3 B5 O22 1_545 1_565 66.2(6)
O7 Sm3 B5 O22 5_565 1_565 -61.8(5)
O16 Sm3 B5 O22 . 1_565 -64.3(5)
O19 Sm3 B5 O22 . 1_565 169.6(6)
O9 Sm3 B5 O22 . 1_565 87.9(6)
B9 Sm3 B5 O22 5_565 1_565 -32.1(5)
B5 Sm3 B5 O22 1_545 1_565 82.2(5)
B7 Sm3 B5 O22 2_545 1_565 158.3(4)
O19 Sm3 B5 Sm1 2 . -116.38(10)
O8 Sm3 B5 Sm1 5_565 . 15.60(10)
O6 Sm3 B5 Sm1 1_545 . 168.10(8)
O16 Sm3 B5 Sm1 1_545 . 86.88(12)
O7 Sm3 B5 Sm1 5_565 . -41.12(12)
O16 Sm3 B5 Sm1 . . -43.66(19)
O19 Sm3 B5 Sm1 . . -169.78(15)
O9 Sm3 B5 Sm1 . . 108.5(2)
B9 Sm3 B5 Sm1 5_565 . -11.40(13)
B5 Sm3 B5 Sm1 1_545 . 102.85(11)
B7 Sm3 B5 Sm1 2_545 . 179.0(2)
O19 Sm3 B5 Sm3 2 1_565 -39.24(13)
O8 Sm3 B5 Sm3 5_565 1_565 92.75(11)
O6 Sm3 B5 Sm3 1_545 1_565 -114.75(12)
O16 Sm3 B5 Sm3 1_545 1_565 164.03(9)
O7 Sm3 B5 Sm3 5_565 1_565 36.02(13)
O16 Sm3 B5 Sm3 . 1_565 33.48(18)
O19 Sm3 B5 Sm3 . 1_565 -92.63(13)
O9 Sm3 B5 Sm3 . 1_565 -174.3(3)
B9 Sm3 B5 Sm3 5_565 1_565 65.74(13)
B5 Sm3 B5 Sm3 1_545 1_565 180.0
B7 Sm3 B5 Sm3 2_545 1_565 -103.9(3)
B5 O9 B6 O10 . . -22.6(5)
Sm4 O9 B6 O10 . . -178.5(2)
Sm3 O9 B6 O10 . . 74.7(3)
B5 O9 B6 O17 . . 89.7(5)
Sm4 O9 B6 O17 . . -66.3(4)
Sm3 O9 B6 O17 . . -173.0(3)
B5 O9 B6 O22 . . -150.0(3)
Sm4 O9 B6 O22 . . 54.1(4)
Sm3 O9 B6 O22 . . -52.7(3)
B5 O9 B6 Sm2 . . 159.0(6)
Sm4 O9 B6 Sm2 . . 3.0(8)
Sm3 O9 B6 Sm2 . . -103.7(7)
B5 O9 B6 Sm2 . 1_565 41.2(4)
Sm4 O9 B6 Sm2 . 1_565 -114.82(17)
Sm3 O9 B6 Sm2 . 1_565 138.46(12)
B4 O10 B6 O9 . . -179.1(3)
Sm1 O10 B6 O9 . . -9.0(5)
Sm2 O10 B6 O9 1_565 . 90.5(3)
B4 O10 B6 O17 . . 61.5(5)
Sm1 O10 B6 O17 . . -128.4(3)
Sm2 O10 B6 O17 1_565 . -28.9(3)
B4 O10 B6 O22 . . -53.1(5)
Sm1 O10 B6 O22 . . 117.1(4)
Sm2 O10 B6 O22 1_565 . -143.5(3)
B4 O10 B6 Sm2 . . 0.3(4)
Sm1 O10 B6 Sm2 . . 170.4(2)
Sm2 O10 B6 Sm2 1_565 . -90.20(13)
B4 O10 B6 Sm2 . 1_565 90.5(3)
Sm1 O10 B6 Sm2 . 1_565 -99.4(3)
B2 O17 B6 O9 . . 61.3(6)
Sm2 O17 B6 O9 1_565 . -81.0(4)
Sm2 O17 B6 O9 . . 152.8(3)
B2 O17 B6 O10 . . 177.1(4)
Sm2 O17 B6 O10 1_565 . 34.9(3)
Sm2 O17 B6 O10 . . -91.3(3)
B2 O17 B6 O22 . . -62.4(6)
Sm2 O17 B6 O22 1_565 . 155.3(2)
Sm2 O17 B6 O22 . . 29.2(3)
B2 O17 B6 Sm2 . . -91.5(5)
Sm2 O17 B6 Sm2 1_565 . 126.17(14)
B2 O17 B6 Sm2 . 1_565 142.3(5)
Sm2 O17 B6 Sm2 . 1_565 -126.17(14)
B5 O22 B6 O9 1_545 . 11.3(6)
Sm2 O22 B6 O9 . . -155.8(3)
Sm1 O22 B6 O9 1_545 . 106.4(3)
B5 O22 B6 O10 1_545 . -112.6(4)
Sm2 O22 B6 O10 . . 80.4(3)
Sm1 O22 B6 O10 1_545 . -17.5(4)
B5 O22 B6 O17 1_545 . 135.3(4)
Sm2 O22 B6 O17 . . -31.7(3)
Sm1 O22 B6 O17 1_545 . -129.6(2)
B5 O22 B6 Sm2 1_545 . 167.1(5)
Sm1 O22 B6 Sm2 1_545 . -97.84(15)
B5 O22 B6 Sm2 1_545 1_565 170.7(4)
Sm2 O22 B6 Sm2 . 1_565 3.6(5)
Sm1 O22 B6 Sm2 1_545 1_565 -94.3(5)
O2 Sm2 B6 O9 1_545 . 132.8(7)
O17 Sm2 B6 O9 1_545 . 40.4(7)
O14 Sm2 B6 O9 . . 158.0(8)
O22 Sm2 B6 O9 . . 63.1(7)
O18 Sm2 B6 O9 1_545 . -68.4(8)
O1 Sm2 B6 O9 . . -130.2(7)
O20 Sm2 B6 O9 . . -70.6(7)
O17 Sm2 B6 O9 . . -81.5(7)
O10 Sm2 B6 O9 1_545 . 89.1(7)
B2 Sm2 B6 O9 . . -57.1(7)
B8 Sm2 B6 O9 . . -101.0(7)
O2 Sm2 B6 O10 1_545 . -45.7(3)
O17 Sm2 B6 O10 1_545 . -138.2(2)
O14 Sm2 B6 O10 . . -20.5(2)
O22 Sm2 B6 O10 . . -115.4(4)
O18 Sm2 B6 O10 1_545 . 113.1(3)
O1 Sm2 B6 O10 . . 51.3(3)
O20 Sm2 B6 O10 . . 110.8(3)
O17 Sm2 B6 O10 . . 100.0(3)
O10 Sm2 B6 O10 1_545 . -89.5(2)
B2 Sm2 B6 O10 . . 124.4(3)
B8 Sm2 B6 O10 . . 80.4(3)
O2 Sm2 B6 O17 1_545 . -145.72(19)
O17 Sm2 B6 O17 1_545 . 121.9(2)
O14 Sm2 B6 O17 . . -120.5(2)
O22 Sm2 B6 O17 . . 144.6(3)
O18 Sm2 B6 O17 1_545 . 13.1(4)
O1 Sm2 B6 O17 . . -48.7(2)
O20 Sm2 B6 O17 . . 10.8(2)
O10 Sm2 B6 O17 1_545 . 170.5(2)
B2 Sm2 B6 O17 . . 24.37(19)
B8 Sm2 B6 O17 . . -19.6(2)
O2 Sm2 B6 O22 1_545 . 69.7(3)
O17 Sm2 B6 O22 1_545 . -22.7(2)
O14 Sm2 B6 O22 . . 94.9(2)
O18 Sm2 B6 O22 1_545 . -131.5(2)
O1 Sm2 B6 O22 . . 166.7(2)
O20 Sm2 B6 O22 . . -133.8(2)
O17 Sm2 B6 O22 . . -144.6(3)
O10 Sm2 B6 O22 1_545 . 25.9(2)
B2 Sm2 B6 O22 . . -120.2(3)
B8 Sm2 B6 O22 . . -164.1(2)
O2 Sm2 B6 Sm2 1_545 1_565 -108.37(14)
O17 Sm2 B6 Sm2 1_545 1_565 159.21(9)
O14 Sm2 B6 Sm2 . 1_565 -83.14(12)
O22 Sm2 B6 Sm2 . 1_565 -178.1(3)
O18 Sm2 B6 Sm2 1_545 1_565 50.5(3)
O1 Sm2 B6 Sm2 . 1_565 -11.37(12)
O20 Sm2 B6 Sm2 . 1_565 48.19(10)
O17 Sm2 B6 Sm2 . 1_565 37.35(16)
O10 Sm2 B6 Sm2 1_545 1_565 -152.10(10)
B2 Sm2 B6 Sm2 . 1_565 61.72(14)
B8 Sm2 B6 Sm2 . 1_565 17.80(12)
Sm3 O19 B7 O12 2 . 61.3(4)
Sm4 O19 B7 O12 . . -73.6(3)
Sm3 O19 B7 O12 . . 169.7(2)
Sm3 O19 B7 O6 2 . -60.2(3)
Sm4 O19 B7 O6 . . 164.9(2)
Sm3 O19 B7 O6 . . 48.1(3)
Sm3 O19 B7 O5 2 . 177.4(2)
Sm4 O19 B7 O5 . . 42.5(4)
Sm3 O19 B7 O5 . . -74.2(3)
Sm3 O19 B7 Sm3 2 2_565 -2.4(4)
Sm4 O19 B7 Sm3 . 2_565 -137.3(3)
Sm3 O19 B7 Sm3 . 2_565 105.9(3)
Sm4 O19 B7 Sm3 . 2 -134.9(2)
Sm3 O19 B7 Sm3 . 2 108.3(2)
B10 O12 B7 O19 6_576 . 18.3(5)
Sm3 O12 B7 O19 2_565 . -130.2(3)
Sm4 O12 B7 O19 1_565 . 129.7(3)
B10 O12 B7 O6 6_576 . 144.8(3)
Sm3 O12 B7 O6 2_565 . -3.7(3)
Sm4 O12 B7 O6 1_565 . -103.9(3)
B10 O12 B7 O5 6_576 . -101.0(4)
Sm3 O12 B7 O5 2_565 . 110.5(3)
Sm4 O12 B7 O5 1_565 . 10.3(3)
B10 O12 B7 Sm3 6_576 2_565 148.5(4)
Sm4 O12 B7 Sm3 1_565 2_565 -100.12(12)
B10 O12 B7 Sm3 6_576 2 56.6(3)
Sm3 O12 B7 Sm3 2_565 2 -91.90(13)
Sm4 O12 B7 Sm3 1_565 2 167.97(10)
B7 O6 B7 O19 2 . 1.4(5)
Sm3 O6 B7 O19 2_565 . 131.0(3)
Sm3 O6 B7 O19 1_565 . -124.4(3)
B7 O6 B7 O12 2 . -125.7(3)
Sm3 O6 B7 O12 2_565 . 3.9(3)
Sm3 O6 B7 O12 1_565 . 108.5(3)
B7 O6 B7 O5 2 . 124.0(3)
Sm3 O6 B7 O5 2_565 . -106.4(3)
Sm3 O6 B7 O5 1_565 . -1.9(4)
B7 O6 B7 Sm3 2 2_565 -129.6(3)
Sm3 O6 B7 Sm3 1_565 2_565 104.6(3)
B7 O6 B7 Sm3 2 2 -36.4(3)
Sm3 O6 B7 Sm3 2_565 2 93.20(14)
Sm3 O6 B7 Sm3 1_565 2 -162.24(14)
B5 O5 B7 O19 . . 50.0(5)
Sm4 O5 B7 O19 1_565 . -137.3(3)
B5 O5 B7 O12 . . 173.4(3)
Sm4 O5 B7 O12 1_565 . -13.9(4)
B5 O5 B7 O6 . . -75.4(5)
Sm4 O5 B7 O6 1_565 . 97.3(3)
B5 O5 B7 Sm3 . 2_565 -130.1(3)
Sm4 O5 B7 Sm3 1_565 2_565 42.6(3)
B5 O5 B7 Sm3 . 2 54.2(7)
Sm4 O5 B7 Sm3 1_565 2 -133.1(5)
Sm4 O18 B8 O23 4 . -55.6(4)
Sm2 O18 B8 O23 1_565 . -178.4(2)
Sm4 O18 B8 O1 4 . -175.6(2)
Sm2 O18 B8 O1 1_565 . 61.6(4)
Sm4 O18 B8 O20 4 . 59.1(3)
Sm2 O18 B8 O20 1_565 . -63.7(4)
Sm4 O18 B8 Sm4 4 4_545 2.7(5)
Sm2 O18 B8 Sm4 1_565 4_545 -120.1(3)
Sm4 O18 B8 Sm2 4 . 123.9(3)
Sm2 O18 B8 Sm2 1_565 . 1.1(4)
Sm2 O18 B8 Sm4 1_565 4 -122.8(3)
B10 O23 B8 O18 7_565 . -18.6(6)
Sm4 O23 B8 O18 4_545 . 128.9(3)
Sm5 O23 B8 O18 . . -111.2(3)
B10 O23 B8 O1 7_565 . 105.9(4)
Sm4 O23 B8 O1 4_545 . -106.7(3)
Sm5 O23 B8 O1 . . 13.2(3)
B10 O23 B8 O20 7_565 . -140.1(4)
Sm4 O23 B8 O20 4_545 . 7.4(3)
Sm5 O23 B8 O20 . . 127.3(2)
B10 O23 B8 Sm4 7_565 4_545 -147.5(4)
Sm5 O23 B8 Sm4 . 4_545 119.92(18)
B10 O23 B8 Sm2 7_565 . 161.8(3)
Sm4 O23 B8 Sm2 4_545 . -50.7(2)
Sm5 O23 B8 Sm2 . . 69.2(2)
B10 O23 B8 Sm4 7_565 4 -54.0(4)
Sm4 O23 B8 Sm4 4_545 4 93.48(15)
Sm5 O23 B8 Sm4 . 4 -146.60(10)
B1 O1 B8 O18 . . -0.2(5)
Sm2 O1 B8 O18 . . -124.5(3)
Sm5 O1 B8 O18 . . 115.7(3)
B1 O1 B8 O23 . . -129.3(3)
Sm2 O1 B8 O23 . . 106.4(3)
Sm5 O1 B8 O23 . . -13.4(3)
B1 O1 B8 O20 . . 125.6(4)
Sm2 O1 B8 O20 . . 1.4(3)
Sm5 O1 B8 O20 . . -118.5(3)
B1 O1 B8 Sm4 . 4_545 -179.0(2)
Sm2 O1 B8 Sm4 . 4_545 56.78(19)
Sm5 O1 B8 Sm4 . 4_545 -63.1(2)
B1 O1 B8 Sm2 . . 124.2(3)
Sm5 O1 B8 Sm2 . . -119.87(16)
B1 O1 B8 Sm4 . 4 -7.9(8)
Sm2 O1 B8 Sm4 . 4 -132.1(6)
Sm5 O1 B8 Sm4 . 4 108.0(6)
B2 O20 B8 O18 . . 30.0(5)
Sm4 O20 B8 O18 4_545 . -133.6(3)
Sm2 O20 B8 O18 . . 124.4(3)
B2 O20 B8 O23 . . 156.6(3)
Sm4 O20 B8 O23 4_545 . -7.0(3)
Sm2 O20 B8 O23 . . -109.0(3)
B2 O20 B8 O1 . . -95.8(4)
Sm4 O20 B8 O1 4_545 . 100.7(3)
Sm2 O20 B8 O1 . . -1.3(3)
B2 O20 B8 Sm4 . 4_545 163.6(4)
Sm2 O20 B8 Sm4 . 4_545 -102.00(13)
B2 O20 B8 Sm2 . . -94.4(3)
Sm4 O20 B8 Sm2 4_545 . 102.00(13)
B2 O20 B8 Sm4 . 4 67.2(3)
Sm4 O20 B8 Sm4 4_545 4 -96.40(12)
Sm2 O20 B8 Sm4 . 4 161.60(10)
O2 Sm2 B8 O18 1_545 . 117.1(3)
O17 Sm2 B8 O18 1_545 . -140.6(3)
O14 Sm2 B8 O18 . . 48.6(4)
O22 Sm2 B8 O18 . . -26.1(4)
O18 Sm2 B8 O18 1_545 . 178.9(4)
O1 Sm2 B8 O18 . . 89.3(4)
O20 Sm2 B8 O18 . . -92.2(4)
O17 Sm2 B8 O18 . . -28.2(3)
O10 Sm2 B8 O18 1_545 . 71.0(8)
B6 Sm2 B8 O18 . . -17.4(4)
B2 Sm2 B8 O18 . . -61.8(3)
O2 Sm2 B8 O23 1_545 . -63.4(3)
O17 Sm2 B8 O23 1_545 . 38.9(3)
O14 Sm2 B8 O23 . . -131.9(2)
O22 Sm2 B8 O23 . . 153.4(2)
O18 Sm2 B8 O23 1_545 . -1.6(2)
O1 Sm2 B8 O23 . . -91.1(3)
O20 Sm2 B8 O23 . . 87.3(3)
O17 Sm2 B8 O23 . . 151.3(3)
O10 Sm2 B8 O23 1_545 . -109.5(6)
B6 Sm2 B8 O23 . . 162.2(3)
B2 Sm2 B8 O23 . . 117.7(3)
O2 Sm2 B8 O1 1_545 . 27.8(3)
O17 Sm2 B8 O1 1_545 . 130.0(2)
O14 Sm2 B8 O1 . . -40.7(2)
O22 Sm2 B8 O1 . . -115.4(2)
O18 Sm2 B8 O1 1_545 . 89.6(2)
O20 Sm2 B8 O1 . . 178.5(4)
O17 Sm2 B8 O1 . . -117.5(2)
O10 Sm2 B8 O1 1_545 . -18.3(8)
B6 Sm2 B8 O1 . . -106.7(2)
B2 Sm2 B8 O1 . . -151.1(3)
O2 Sm2 B8 O20 1_545 . -150.70(19)
O17 Sm2 B8 O20 1_545 . -48.4(3)
O14 Sm2 B8 O20 . . 140.8(2)
O22 Sm2 B8 O20 . . 66.1(2)
O18 Sm2 B8 O20 1_545 . -88.9(2)
O1 Sm2 B8 O20 . . -178.5(4)
O17 Sm2 B8 O20 . . 64.0(2)
O10 Sm2 B8 O20 1_545 . 163.2(5)
B6 Sm2 B8 O20 . . 74.8(2)
B2 Sm2 B8 O20 . . 30.4(2)
O2 Sm2 B8 Sm4 1_545 4_545 -99.32(11)
O17 Sm2 B8 Sm4 1_545 4_545 2.94(19)
O14 Sm2 B8 Sm4 . 4_545 -167.81(9)
O22 Sm2 B8 Sm4 . 4_545 117.46(10)
O18 Sm2 B8 Sm4 1_545 4_545 -37.51(9)
O1 Sm2 B8 Sm4 . 4_545 -127.1(3)
O20 Sm2 B8 Sm4 . 4_545 51.37(18)
O17 Sm2 B8 Sm4 . 4_545 115.38(12)
O10 Sm2 B8 Sm4 1_545 4_545 -145.4(6)
B6 Sm2 B8 Sm4 . 4_545 126.20(11)
B2 Sm2 B8 Sm4 . 4_545 81.79(14)
O2 Sm2 B8 Sm4 1_545 4 -179.6(2)
O17 Sm2 B8 Sm4 1_545 4 -77.3(3)
O14 Sm2 B8 Sm4 . 4 112.0(2)
O22 Sm2 B8 Sm4 . 4 37.2(3)
O18 Sm2 B8 Sm4 1_545 4 -117.8(3)
O1 Sm2 B8 Sm4 . 4 152.7(4)
O20 Sm2 B8 Sm4 . 4 -28.87(18)
O17 Sm2 B8 Sm4 . 4 35.1(2)
O10 Sm2 B8 Sm4 1_545 4 134.4(5)
B6 Sm2 B8 Sm4 . 4 46.0(3)
B2 Sm2 B8 Sm4 . 4 1.6(2)
Sm3 O8 B9 O11 5_565 1_545 -114.9(3)
Sm1 O8 B9 O11 5_575 1_545 129.5(3)
Sm1 O8 B9 O11 5_565 1_545 -8.2(3)
Sm3 O8 B9 O7 5_565 . 2.0(4)
Sm1 O8 B9 O7 5_575 . -113.6(3)
Sm1 O8 B9 O7 5_565 . 108.7(3)
Sm3 O8 B9 O4 5_565 . 123.4(3)
Sm1 O8 B9 O4 5_575 . 7.8(5)
Sm1 O8 B9 O4 5_565 . -129.9(3)
Sm1 O8 B9 Sm3 5_575 5_565 -115.6(3)
Sm1 O8 B9 Sm3 5_565 5_565 106.69(13)
Sm3 O8 B9 Sm1 5_565 5_565 -106.69(13)
Sm1 O8 B9 Sm1 5_575 5_565 137.7(3)
B10 O7 B9 O8 1_545 . -130.1(4)
Sm3 O7 B9 O8 5_565 . -1.9(4)
Sm5 O7 B9 O8 7 . 150.2(3)
B10 O7 B9 O11 1_545 1_545 -9.9(5)
Sm3 O7 B9 O11 5_565 1_545 118.3(3)
Sm5 O7 B9 O11 7 1_545 -89.6(3)
B10 O7 B9 O4 1_545 . 106.1(4)
Sm3 O7 B9 O4 5_565 . -125.6(3)
Sm5 O7 B9 O4 7 . 26.5(3)
B10 O7 B9 Sm3 1_545 5_565 -128.2(4)
Sm5 O7 B9 Sm3 7 5_565 152.15(14)
B10 O7 B9 Sm1 1_545 5_565 -63.1(4)
Sm3 O7 B9 Sm1 5_565 5_565 65.2(2)
Sm5 O7 B9 Sm1 7 5_565 -142.68(19)
B3 O4 B9 O8 . . -55.3(5)
Sm1 O4 B9 O8 1_545 . 100.5(3)
Sm5 O4 B9 O8 7 . -152.2(3)
B3 O4 B9 O11 . 1_545 -178.1(3)
Sm1 O4 B9 O11 1_545 1_545 -22.3(4)
Sm5 O4 B9 O11 7 1_545 85.0(3)
B3 O4 B9 O7 . . 68.3(4)
Sm1 O4 B9 O7 1_545 . -135.9(3)
Sm5 O4 B9 O7 7 . -28.7(3)
B3 O4 B9 Sm3 . 5_565 5.3(5)
Sm1 O4 B9 Sm3 1_545 5_565 161.12(18)
Sm5 O4 B9 Sm3 7 5_565 -91.6(3)
B3 O4 B9 Sm1 . 5_565 -125.4(4)
Sm1 O4 B9 Sm1 1_545 5_565 30.4(4)
Sm5 O4 B9 Sm1 7 5_565 137.6(3)
B3 O15 B10 O12 . 6_575 -96.7(4)
Sm5 O15 B10 O12 7 6_575 48.2(5)
Sm5 O15 B10 O12 7_565 6_575 173.1(3)
B3 O15 B10 O7 . 1_565 34.4(5)
Sm5 O15 B10 O7 7 1_565 179.3(2)
Sm5 O15 B10 O7 7_565 1_565 -55.9(3)
B3 O15 B10 O23 . 7_565 143.5(3)
Sm5 O15 B10 O23 7 7_565 -71.6(5)
Sm5 O15 B10 O23 7_565 7_565 53.2(3)
B3 O15 B10 Sm5 . 7_565 90.2(3)
Sm5 O15 B10 Sm5 7 7_565 -124.9(3)
